data_7114980
loop_
_publ_author_name
'Wang, Xiqu'
'Liu, Lumei'
'Zhang, Ge'
'Jacobson, Allan J.'

_publ_section_title
;
 An extended chain structure formed by covalently linking polyoxovanadate
 cages with tetrahedral six rings
;
_journal_issue 23
_journal_name_full 'Chemical Communications'
_journal_page_first 2472
_journal_paper_doi 10.1039/b108303a
_journal_year 2001
_chemical_formula_sum 'Cs1.17 H0.78 O5.94 Si0.5 V1.94'
_chemical_formula_weight 364.05
_chemical_name_systematic
; 
? 
;
_space_group_IT_number 58
_symmetry_space_group_name_Hall '-P 2 2n'
_symmetry_space_group_name_H-M 'P n n m'
_atom_sites_solution_hydrogens ignored
_atom_sites_solution_primary direct
_atom_sites_solution_secondary difmap
_audit_creation_method SHELXL
_cell_angle_alpha 90.00
_cell_angle_beta 90.00
_cell_angle_gamma 90.00
_cell_formula_units_Z 18
_cell_length_a 19.3510(15)
_cell_length_b 12.8027(9)
_cell_length_c 13.1887(10)
_cell_measurement_temperature 293(2)
_cell_volume 3267.4(4)
_computing_cell_refinement SAINT
_computing_data_collection SMART
_computing_data_reduction SAINT
_computing_structure_refinement 'SHELXL-93 (Sheldrick, 1993)'
_computing_structure_solution 'SHELXS-86 (Sheldrick, 1990)'
_diffrn_ambient_temperature 293(2)
_diffrn_measurement_device 'Siemens SMART/CCD'
_diffrn_measurement_method 'narrow frame'
_diffrn_radiation_monochromator graphite
_diffrn_radiation_source 'fine-focus sealed tube'
_diffrn_radiation_type MoK\a
_diffrn_radiation_wavelength 0.71073
_diffrn_reflns_av_R_equivalents 0.0893
_diffrn_reflns_av_sigmaI/netI 0.1050
_diffrn_reflns_limit_h_max 22
_diffrn_reflns_limit_h_min -24
_diffrn_reflns_limit_k_max 16
_diffrn_reflns_limit_k_min -16
_diffrn_reflns_limit_l_max 9
_diffrn_reflns_limit_l_min -17
_diffrn_reflns_number 18951
_diffrn_reflns_theta_max 28.44
_diffrn_reflns_theta_min 1.87
_exptl_absorpt_coefficient_mu 8.320
_exptl_absorpt_correction_T_max 1.00000
_exptl_absorpt_correction_T_min 0.78918
_exptl_absorpt_correction_type SADABS
_exptl_crystal_colour 'dark brown'
_exptl_crystal_density_diffrn 3.330
_exptl_crystal_description plate
_exptl_crystal_F_000 2956
_exptl_crystal_size_max 0.11
_exptl_crystal_size_mid 0.07
_exptl_crystal_size_min 0.02
_refine_diff_density_max 1.015
_refine_diff_density_min -1.589
_refine_diff_density_rms 0.198
_refine_ls_extinction_coef 0.00047(13)
_refine_ls_extinction_expression Fc^*^=kFc[1+0.001xFc^2^\l^3^/sin(2\q)]^-1/4^
_refine_ls_extinction_method SHELXL
_refine_ls_goodness_of_fit_all 0.936
_refine_ls_goodness_of_fit_obs 1.112
_refine_ls_hydrogen_treatment ignored
_refine_ls_matrix_type full
_refine_ls_number_parameters 269
_refine_ls_number_reflns 3964
_refine_ls_number_restraints 0
_refine_ls_restrained_S_all 0.936
_refine_ls_restrained_S_obs 1.112
_refine_ls_R_factor_all 0.1427
_refine_ls_R_factor_obs 0.0547
_refine_ls_shift/esd_max 0.000
_refine_ls_shift/esd_mean 0.000
_refine_ls_structure_factor_coef Fsqd
_refine_ls_weighting_details 'w=1/[\s^2^(Fo^2^)+(0.0879P)^2^+0.0000P] where P=(Fo^2^+2Fc^2^)/3'
_refine_ls_weighting_scheme calc
_refine_ls_wR_factor_all 0.1670
_refine_ls_wR_factor_obs 0.1333
_reflns_number_observed 1911
_reflns_number_total 3964
_reflns_observed_criterion >2sigma(I)
_cod_data_source_file b108303a.txt
_cod_data_source_block VSH8
_cod_depositor_comments
;
The following automatic conversions were performed:

'_refine_ls_weighting_scheme' value 'calc
w=1/[\s^2^(Fo^2^)+(0.0879P)^2^+0.0000P] where P=(Fo^2^+2Fc^2^)/3' was
changed to 'calc'. New tag '_refine_ls_weighting_details' was
created. The value of the new tag was set to
'w=1/[\s^2^(Fo^2^)+(0.0879P)^2^+0.0000P] where P=(Fo^2^+2Fc^2^)/3'.

Automatic conversion script
Id: cif_fix_values 3143 2015-03-26 13:38:13Z robertas 
;
_cod_original_sg_symbol_H-M Pnnm
_cod_original_formula_sum 'H0.78 Cs1.17 O5.94 Si0.50 V1.94'
_cod_database_code 7114980

loop_
_symmetry_equiv_pos_as_xyz
'x, y, z'
'-x, -y, z'
'-x+1/2, y+1/2, -z+1/2'
'x+1/2, -y+1/2, -z+1/2'
'-x, -y, -z'
'x, y, -z'
'x-1/2, -y-1/2, z-1/2'
'-x-1/2, y-1/2, z-1/2'

loop_
_atom_site_aniso_label
_atom_site_aniso_U_11
_atom_site_aniso_U_22
_atom_site_aniso_U_33
_atom_site_aniso_U_23
_atom_site_aniso_U_13
_atom_site_aniso_U_12
Cs1 0.0423(5) 0.0981(8) 0.0858(7) 0.0397(6) 0.0058(4) 0.0287(4)
Cs2 0.036(2) 0.069(3) 0.071(2) 0.000 0.000 -0.0077(13)
Cs3 0.056(4) 0.105(5) 0.045(4) 0.000 0.000 0.007(9)
Cs4 0.127(6) 0.030(2) 0.066(3) 0.000 0.000 0.015(2)
Cs5 0.090(3) 0.052(2) 0.177(6) 0.017(2) -0.061(3) -0.028(2)
Cs6 0.071(4) 0.054(3) 0.200(8) 0.035(4) -0.043(4) -0.006(2)
Cs7 0.086(4) 0.078(4) 0.130(6) -0.012(3) -0.043(4) 0.006(3)
Cs8 0.135(11) 0.087(7) 0.098(5) -0.017(4) 0.026(4) -0.047(6)
Cs9 0.055(10) 0.131(19) 0.039(7) 0.000 0.000 -0.068(12)
V1 0.0233(8) 0.0242(8) 0.0450(11) -0.0048(8) -0.0018(7) -0.0016(7)
V2 0.0189(8) 0.0290(9) 0.0430(11) -0.0021(8) -0.0053(7) -0.0037(7)
V3 0.0190(12) 0.0227(12) 0.044(2) 0.000 0.000 0.0031(9)
V4 0.0211(8) 0.0306(9) 0.0399(11) 0.0049(8) -0.0024(7) 0.0017(7)
V5 0.0214(12) 0.0264(13) 0.054(2) 0.000 0.000 -0.0064(10)
V6 0.049(2) 0.062(2) 0.062(2) 0.000 0.000 0.003(2)
Si6 0.049(2) 0.062(2) 0.062(2) 0.000 0.000 0.003(2)
Si1 0.0233(14) 0.036(2) 0.037(2) -0.0038(13) -0.0028(12) -0.0027(12)
O1 0.027(5) 0.020(4) 0.042(6) 0.000 0.000 -0.002(4)
O2 0.042(5) 0.055(5) 0.049(5) 0.019(4) -0.003(4) 0.014(4)
O3 0.023(4) 0.027(4) 0.039(4) 0.000(3) 0.004(3) 0.000(3)
O4 0.022(3) 0.034(4) 0.037(4) -0.006(3) 0.001(3) 0.004(3)
O5 0.023(3) 0.035(4) 0.038(4) -0.003(3) 0.002(3) -0.004(3)
O6 0.109(13) 0.063(9) 0.102(12) 0.000 0.000 -0.015(8)
O7 0.041(6) 0.029(5) 0.057(7) 0.000 0.000 0.020(5)
O8 0.022(3) 0.031(4) 0.046(4) -0.003(3) 0.002(3) -0.003(3)
O9 0.024(4) 0.053(5) 0.072(6) -0.010(4) -0.017(4) -0.008(3)
O10 0.033(5) 0.044(6) 0.030(6) 0.000 0.000 -0.004(4)
O11 0.037(6) 0.029(5) 0.038(6) 0.000 0.000 -0.002(4)
O12 0.034(4) 0.047(4) 0.037(4) -0.015(3) -0.006(3) -0.007(3)
O13 0.026(4) 0.030(4) 0.044(4) -0.004(3) -0.005(3) -0.002(3)
O14 0.044(4) 0.029(4) 0.054(5) -0.013(4) 0.001(4) -0.002(3)
O15 0.038(7) 0.029(6) 0.116(11) 0.000 0.000 -0.015(5)
O16 0.060(10) 0.163(17) 0.125(15) 0.000 0.000 0.046(10)
OW1 0.025(17) 0.093(27) 0.069(25) 0.000 0.000 0.025(17)

loop_
_atom_site_label
_atom_site_type_symbol
_atom_site_fract_x
_atom_site_fract_y
_atom_site_fract_z
_atom_site_U_iso_or_equiv
_atom_site_thermal_displace_type
_atom_site_occupancy
_atom_site_calc_flag
_atom_site_refinement_flags
Cs1 Cs 0.30051(4) 0.32585(8) 0.20494(8) 0.0754(4) Uani 1 d .
Cs2 Cs 0.33721(13) 0.6690(5) 0.0000 0.059(2) Uani 0.509(12) d SP
Cs3 Cs 0.3534(6) 0.8914(13) 0.0000 0.069(3) Uani 0.36(6) d SP
Cs4 Cs 0.0688(5) 0.0230(2) 0.0000 0.074(3) Uani 0.50(2) d SP
Cs5 Cs 0.2741(2) 1.0245(3) 0.0465(4) 0.106(3) Uani 0.248(3) d P
Cs6 Cs 0.1304(3) 0.0553(4) 0.1636(6) 0.108(3) Uani 0.207(4) d P
Cs7 Cs 0.4096(3) 0.5808(4) 0.1698(5) 0.098(3) Uani 0.217(4) d P
Cs8 Cs 0.5240(4) 0.4776(7) 0.1113(5) 0.107(4) Uani 0.176(3) d P
Cs9 Cs 0.3434(26) 0.9146(57) 0.0000 0.075(9) Uani 0.19(6) d SP
V1 V 0.02483(8) 0.75796(12) 0.13954(14) 0.0308(4) Uani 1 d .
V2 V 0.16756(8) 0.56276(13) 0.13965(13) 0.0303(4) Uani 1 d .
V3 V 0.13717(11) 0.3135(2) 0.0000 0.0287(6) Uani 1 d S
V4 V 0.10123(8) 0.36126(13) 0.21037(13) 0.0306(4) Uani 1 d .
V5 V 0.14091(12) 0.7359(2) 0.0000 0.0339(6) Uani 1 d S
V6 V 0.0695(2) 0.7318(3) 0.5000 0.0577(9) Uani 0.74 d SP
Si6 Si 0.0695(2) 0.7318(3) 0.5000 0.0577(9) Uani 0.26 d SP
Si1 Si 0.04935(14) 0.5829(2) 0.3166(2) 0.0321(7) Uani 1 d .
O1 O 0.0467(5) 0.7865(6) 0.0000 0.030(2) Uani 1 d S
O2 O 0.1486(4) 0.2999(6) 0.2919(6) 0.049(2) Uani 1 d .
O3 O 0.1572(3) 0.4171(5) 0.1042(5) 0.030(2) Uani 1 d .
O4 O 0.1013(3) 0.5126(5) 0.2470(5) 0.0307(15) Uani 1 d .
O5 O 0.0018(3) 0.3482(5) 0.2446(5) 0.032(2) Uani 1 d .
O6 O 0.1128(8) 0.8412(11) 0.5000 0.091(5) Uani 1 d S
O7 O 0.2017(5) 0.2317(7) 0.0000 0.043(3) Uani 1 d S
O8 O 0.0710(3) 0.2699(5) 0.1036(5) 0.033(2) Uani 1 d .
O9 O 0.2396(4) 0.5806(6) 0.1992(6) 0.050(2) Uani 1 d .
O10 O 0.0000 0.5000 0.3762(7) 0.036(2) Uani 1 d S
O11 O 0.1849(5) 0.6001(7) 0.0000 0.035(2) Uani 1 d S
O12 O 0.0925(3) 0.6539(5) 0.3942(5) 0.040(2) Uani 1 d .
O13 O 0.1157(3) 0.6926(5) 0.1375(5) 0.033(2) Uani 1 d .
O14 O 0.0302(4) 0.8687(5) 0.1976(6) 0.042(2) Uani 1 d .
O15 O 0.1960(6) 0.8295(7) 0.0000 0.061(4) Uani 1 d S
O16 O -0.0116(8) 0.7619(15) 0.5000 0.116(6) Uani 1 d S
OW1 O 0.0000 0.5000 0.0000 0.062(10) Uani 0.50 d SP
OW2 O 0.0984(16) 0.0292(18) 0.0349(30) 0.044(8) Uiso 0.41(5) d P
OW3 O 0.3408(13) 0.6177(37) 0.0274(24) 0.052(11) Uiso 0.34(4) d P

loop_
_atom_type_symbol
_atom_type_description
_atom_type_scat_dispersion_real
_atom_type_scat_dispersion_imag
_atom_type_scat_source
O O 0.0106 0.0060 'International Tables Vol C Tables 4.2.6.8 and 6.1.1.4'
Si Si 0.0817 0.0704 'International Tables Vol C Tables 4.2.6.8 and 6.1.1.4'
V V 0.3005 0.5294 'International Tables Vol C Tables 4.2.6.8 and 6.1.1.4'
Cs Cs -0.3680 2.1192 'International Tables Vol C Tables 4.2.6.8 and 6.1.1.4'
H H 0.0000 0.0000 'International Tables Vol C Tables 4.2.6.8 and 6.1.1.4'

loop_
_geom_angle_atom_site_label_1
_geom_angle_atom_site_label_2
_geom_angle_atom_site_label_3
_geom_angle
_geom_angle_site_symmetry_1
_geom_angle_site_symmetry_3
O13 Cs1 O2 100.5(2) 3_545 .
O13 Cs1 O6 108.8(3) 3_545 3_545
O2 Cs1 O6 143.2(3) . 3_545
O13 Cs1 O3 153.6(2) 3_545 .
O2 Cs1 O3 53.3(2) . .
O6 Cs1 O3 94.6(3) 3_545 .
O13 Cs1 O12 64.8(2) 3_545 3_545
O2 Cs1 O12 131.0(2) . 3_545
O6 Cs1 O12 51.2(3) 3_545 3_545
O3 Cs1 O12 127.4(2) . 3_545
O13 Cs1 O9 134.5(2) 3_545 .
O2 Cs1 O9 78.0(2) . .
O6 Cs1 O9 95.9(3) 3_545 .
O3 Cs1 O9 51.01(15) . .
O12 Cs1 O9 146.5(2) 3_545 .
O13 Cs1 O9 51.9(2) 3_545 3_545
O2 Cs1 O9 64.3(2) . 3_545
O6 Cs1 O9 118.8(3) 3_545 3_545
O3 Cs1 O9 106.2(2) . 3_545
O12 Cs1 O9 71.4(2) 3_545 3_545
O9 Cs1 O9 141.46(3) . 3_545
O13 Cs1 O7 127.0(2) 3_545 .
O2 Cs1 O7 74.8(2) . .
O6 Cs1 O7 69.9(3) 3_545 .
O3 Cs1 O7 49.8(2) . .
O12 Cs1 O7 78.9(2) 3_545 .
O9 Cs1 O7 96.9(2) . .
O9 Cs1 O7 81.3(2) 3_545 .
O13 Cs1 O14 50.9(2) 3_545 3_545
O2 Cs1 O14 137.6(2) . 3_545
O6 Cs1 O14 79.2(3) 3_545 3_545
O3 Cs1 O14 150.06(15) . 3_545
O12 Cs1 O14 70.6(2) 3_545 3_545
O9 Cs1 O14 100.1(2) . 3_545
O9 Cs1 O14 102.3(2) 3_545 3_545
O7 Cs1 O14 146.0(2) . 3_545
O13 Cs1 Cs6 86.2(2) 3_545 3
O2 Cs1 Cs6 104.5(2) . 3
O6 Cs1 Cs6 99.2(3) 3_545 3
O3 Cs1 Cs6 102.35(13) . 3
O12 Cs1 Cs6 119.6(2) 3_545 3
O9 Cs1 Cs6 51.71(14) . 3
O9 Cs1 Cs6 129.4(2) 3_545 3
O7 Cs1 Cs6 146.7(2) . 3
O14 Cs1 Cs6 50.96(14) 3_545 3
O13 Cs1 Si6 87.58(13) 3_545 3_545
O2 Cs1 Si6 145.0(2) . 3_545
O6 Cs1 Si6 24.2(2) 3_545 3_545
O3 Cs1 Si6 112.03(12) . 3_545
O12 Cs1 Si6 27.01(12) 3_545 3_545
O9 Cs1 Si6 119.76(15) . 3_545
O9 Cs1 Si6 96.76(14) 3_545 3_545
O7 Cs1 Si6 73.23(14) . 3_545
O14 Cs1 Si6 72.75(13) 3_545 3_545
Cs6 Cs1 Si6 109.98(12) 3 3_545
O13 Cs1 V6 87.58(13) 3_545 3_545
O2 Cs1 V6 145.0(2) . 3_545
O6 Cs1 V6 24.2(2) 3_545 3_545
O3 Cs1 V6 112.03(12) . 3_545
O12 Cs1 V6 27.01(12) 3_545 3_545
O9 Cs1 V6 119.76(15) . 3_545
O9 Cs1 V6 96.76(14) 3_545 3_545
O7 Cs1 V6 73.23(14) . 3_545
O14 Cs1 V6 72.75(13) 3_545 3_545
Cs6 Cs1 V6 109.98(12) 3 3_545
Si6 Cs1 V6 0.00(13) 3_545 3_545
OW3 Cs2 OW3 57.3(35) 6 .
OW3 Cs2 Cs3 149.0(18) 6 .
OW3 Cs2 Cs3 149.0(18) . .
OW3 Cs2 Cs7 40.4(18) 6 6
OW3 Cs2 Cs7 89.2(18) . 6
Cs3 Cs2 Cs7 109.7(2) . 6
OW3 Cs2 Cs7 89.2(18) 6 .
OW3 Cs2 Cs7 40.4(18) . .
Cs3 Cs2 Cs7 109.7(2) . .
Cs7 Cs2 Cs7 102.4(3) 6 .
OW3 Cs2 O16 99.5(20) 6 7_675
OW3 Cs2 O16 99.5(20) . 7_675
Cs3 Cs2 O16 66.9(5) . 7_675
Cs7 Cs2 O16 69.3(2) 6 7_675
Cs7 Cs2 O16 69.3(2) . 7_675
OW3 Cs2 O11 80.6(20) 6 .
OW3 Cs2 O11 80.6(20) . .
Cs3 Cs2 O11 112.9(4) . .
Cs7 Cs2 O11 110.8(2) 6 .
Cs7 Cs2 O11 110.8(2) . .
O16 Cs2 O11 179.9(5) 7_675 .
OW3 Cs2 Cs9 150.3(18) 6 .
OW3 Cs2 Cs9 150.3(18) . .
Cs3 Cs2 Cs9 4.1(10) . .
Cs7 Cs2 Cs9 112.0(5) 6 .
Cs7 Cs2 Cs9 112.0(5) . .
O16 Cs2 Cs9 71.0(10) 7_675 .
O11 Cs2 Cs9 108.9(10) . .
OW3 Cs2 O2 148.6(18) 6 3
OW3 Cs2 O2 92.1(17) . 3
Cs3 Cs2 O2 58.3(2) . 3
Cs7 Cs2 O2 145.6(2) 6 3
Cs7 Cs2 O2 60.0(2) . 3
O16 Cs2 O2 76.6(2) 7_675 3
O11 Cs2 O2 103.3(2) . 3
Cs9 Cs2 O2 58.5(2) . 3
OW3 Cs2 O2 92.1(17) 6 8_665
OW3 Cs2 O2 148.6(18) . 8_665
Cs3 Cs2 O2 58.3(2) . 8_665
Cs7 Cs2 O2 60.0(2) 6 8_665
Cs7 Cs2 O2 145.6(2) . 8_665
O16 Cs2 O2 76.6(2) 7_675 8_665
O11 Cs2 O2 103.3(2) . 8_665
Cs9 Cs2 O2 58.5(2) . 8_665
O2 Cs2 O2 116.5(3) 3 8_665
OW3 Cs2 O15 126.7(20) 6 .
OW3 Cs2 O15 126.7(20) . .
Cs3 Cs2 O15 59.3(3) . .
Cs7 Cs2 O15 128.8(2) 6 .
Cs7 Cs2 O15 128.8(2) . .
O16 Cs2 O15 126.2(5) 7_675 .
O11 Cs2 O15 53.6(2) . .
Cs9 Cs2 O15 55.3(10) . .
O2 Cs2 O15 75.9(2) 3 .
O2 Cs2 O15 75.9(2) 8_665 .
OW3 Cs2 O9 52.7(19) 6 6
OW3 Cs2 O9 97.4(18) . 6
Cs3 Cs2 O9 112.9(2) . 6
Cs7 Cs2 O9 62.7(2) 6 6
Cs7 Cs2 O9 137.4(3) . 6
O16 Cs2 O9 128.54(14) 7_675 6
O11 Cs2 O9 51.49(12) . 6
Cs9 Cs2 O9 110.6(6) . 6
O2 Cs2 O9 150.5(2) 3 6
O2 Cs2 O9 64.3(2) 8_665 6
O15 Cs2 O9 76.0(2) . 6
Cs5 Cs3 Cs5 29.9(3) . 6
Cs5 Cs3 Cs2 130.0(4) . .
Cs5 Cs3 Cs2 130.0(4) 6 .
Cs5 Cs3 O2 120.7(4) . 8_665
Cs5 Cs3 O2 92.1(3) 6 8_665
Cs2 Cs3 O2 66.9(3) . 8_665
Cs5 Cs3 O2 92.1(3) . 3
Cs5 Cs3 O2 120.7(4) 6 3
Cs2 Cs3 O2 66.9(3) . 3
O2 Cs3 O2 133.8(6) 8_665 3
Cs5 Cs3 O15 63.6(3) . .
Cs5 Cs3 O15 63.6(3) 6 .
Cs2 Cs3 O15 69.1(3) . .
O2 Cs3 O15 83.6(3) 8_665 .
O2 Cs3 O15 83.6(3) 3 .
Cs5 Cs3 O16 161.5(3) . 7_675
Cs5 Cs3 O16 161.5(3) 6 7_675
Cs2 Cs3 O16 59.3(4) . 7_675
O2 Cs3 O16 77.0(4) 8_665 7_675
O2 Cs3 O16 77.0(4) 3 7_675
O15 Cs3 O16 128.5(6) . 7_675
Cs5 Cs3 OW3 134.0(6) . 6
Cs5 Cs3 OW3 129.9(6) 6 6
Cs2 Cs3 OW3 6.3(5) . 6
O2 Cs3 OW3 61.0(6) 8_665 6
O2 Cs3 OW3 72.8(6) 3 6
O15 Cs3 OW3 71.5(5) . 6
O16 Cs3 OW3 57.3(6) 7_675 6
Cs5 Cs3 OW3 129.9(6) . .
Cs5 Cs3 OW3 134.0(6) 6 .
Cs2 Cs3 OW3 6.3(5) . .
O2 Cs3 OW3 72.8(6) 8_665 .
O2 Cs3 OW3 61.0(6) 3 .
O15 Cs3 OW3 71.5(5) . .
O16 Cs3 OW3 57.3(6) 7_675 .
OW3 Cs3 OW3 11.7(9) 6 .
Cs5 Cs3 O10 96.7(4) . 3
Cs5 Cs3 O10 110.7(5) 6 3
Cs2 Cs3 O10 118.4(5) . 3
O2 Cs3 O10 125.9(4) 8_665 3
O2 Cs3 O10 75.0(2) 3 3
O15 Cs3 O10 150.5(3) . 3
O16 Cs3 O10 66.2(3) 7_675 3
OW3 Cs3 O10 119.3(6) 6 3
OW3 Cs3 O10 113.3(6) . 3
Cs5 Cs3 O10 110.7(5) . 7_675
Cs5 Cs3 O10 96.7(4) 6 7_675
Cs2 Cs3 O10 118.4(5) . 7_675
O2 Cs3 O10 75.0(2) 8_665 7_675
O2 Cs3 O10 125.9(4) 3 7_675
O15 Cs3 O10 150.5(3) . 7_675
O16 Cs3 O10 66.2(3) 7_675 7_675
OW3 Cs3 O10 113.3(6) 6 7_675
OW3 Cs3 O10 119.3(6) . 7_675
O10 Cs3 O10 54.7(3) 3 7_675
Cs5 Cs3 O4 68.1(3) . 3
Cs5 Cs3 O4 94.8(4) 6 3
Cs2 Cs3 O4 115.7(3) . 3
O2 Cs3 O4 167.2(4) 8_665 3
O2 Cs3 O4 49.7(2) 3 3
O15 Cs3 O4 109.1(3) . 3
O16 Cs3 O4 93.5(3) 7_675 3
OW3 Cs3 O4 120.9(5) 6 3
OW3 Cs3 O4 109.4(5) . 3
O10 Cs3 O4 41.4(2) 3 3
O10 Cs3 O4 93.4(3) 7_675 3
OW2 Cs4 OW2 77.1(49) 6 .
OW2 Cs4 Cs6 98.7(26) 6 .
OW2 Cs4 Cs6 22.3(23) . .
OW2 Cs4 Cs6 22.3(23) 6 6
OW2 Cs4 Cs6 98.7(26) . 6
Cs6 Cs4 Cs6 119.4(5) . 6
OW2 Cs4 Cs4 141.2(25) 6 5
OW2 Cs4 Cs4 141.2(25) . 5
Cs6 Cs4 Cs4 120.1(3) . 5
Cs6 Cs4 Cs4 120.1(3) 6 5
OW2 Cs4 O1 102.4(20) 6 1_545
OW2 Cs4 O1 102.4(20) . 1_545
Cs6 Cs4 O1 103.3(2) . 1_545
Cs6 Cs4 O1 103.3(2) 6 1_545
Cs4 Cs4 O1 69.5(3) 5 1_545
OW2 Cs4 O1 116.4(20) 6 5_565
OW2 Cs4 O1 116.4(20) . 5_565
Cs6 Cs4 O1 101.6(2) . 5_565
Cs6 Cs4 O1 101.6(2) 6 5_565
Cs4 Cs4 O1 60.0(3) 5 5_565
O1 Cs4 O1 129.4(4) 1_545 5_565
OW2 Cs4 OW2 133.4(31) 6 5
OW2 Cs4 OW2 149.2(19) . 5
Cs6 Cs4 OW2 127.9(5) . 5
Cs6 Cs4 OW2 112.1(8) 6 5
Cs4 Cs4 OW2 8.0(6) 5 5
O1 Cs4 OW2 70.5(4) 1_545 5
O1 Cs4 OW2 59.5(4) 5_565 5
OW2 Cs4 OW2 149.2(19) 6 2
OW2 Cs4 OW2 133.4(30) . 2
Cs6 Cs4 OW2 112.1(8) . 2
Cs6 Cs4 OW2 127.9(5) 6 2
Cs4 Cs4 OW2 8.0(6) 5 2
O1 Cs4 OW2 70.5(4) 1_545 2
O1 Cs4 OW2 59.5(4) 5_565 2
OW2 Cs4 OW2 15.9(12) 5 2
OW2 Cs4 O14 75.6(22) 6 6_545
OW2 Cs4 O14 136.0(22) . 6_545
Cs6 Cs4 O14 150.9(2) . 6_545
Cs6 Cs4 O14 62.1(2) 6 6_545
Cs4 Cs4 O14 69.8(2) 5 6_545
O1 Cs4 O14 52.09(13) 1_545 6_545
O1 Cs4 O14 106.5(3) 5_565 6_545
OW2 Cs4 O14 63.8(7) 5 6_545
OW2 Cs4 O14 76.9(5) 2 6_545
OW2 Cs4 O14 136.0(22) 6 1_545
OW2 Cs4 O14 75.6(22) . 1_545
Cs6 Cs4 O14 62.1(2) . 1_545
Cs6 Cs4 O14 150.9(2) 6 1_545
Cs4 Cs4 O14 69.8(2) 5 1_545
O1 Cs4 O14 52.09(13) 1_545 1_545
O1 Cs4 O14 106.5(3) 5_565 1_545
OW2 Cs4 O14 76.9(5) 5 1_545
OW2 Cs4 O14 63.8(7) 2 1_545
O14 Cs4 O14 101.9(3) 6_545 1_545
OW2 Cs4 O8 98.0(21) 6 .
OW2 Cs4 O8 69.2(20) . .
Cs6 Cs4 O8 60.0(2) . .
Cs6 Cs4 O8 100.7(2) 6 .
Cs4 Cs4 O8 102.2(3) 5 .
O1 Cs4 O8 155.6(2) 1_545 .
O1 Cs4 O8 48.1(2) 5_565 .
OW2 Cs4 O8 104.5(4) 5 .
OW2 Cs4 O8 98.1(6) 2 .
O14 Cs4 O8 148.4(2) 6_545 .
O14 Cs4 O8 103.6(2) 1_545 .
Cs5 Cs5 Cs9 72.5(7) 6 .
Cs5 Cs5 Cs3 75.0(2) 6 .
Cs9 Cs5 Cs3 3.0(9) . .
Cs5 Cs5 O15 78.14(11) 6 .
Cs9 Cs5 O15 72.2(5) . .
Cs3 Cs5 O15 70.9(4) . .
Cs5 Cs5 O7 78.45(11) 6 1_565
Cs9 Cs5 O7 147.0(9) . 1_565
Cs3 Cs5 O7 150.0(3) . 1_565
O15 Cs5 O7 116.9(3) . 1_565
Cs5 Cs5 O12 104.3(2) 6 3
Cs9 Cs5 O12 84.2(4) . 3
Cs3 Cs5 O12 85.0(3) . 3
O15 Cs5 O12 154.4(3) . 3
O7 Cs5 O12 88.2(2) 1_565 3
Cs5 Cs5 Cs6 118.83(15) 6 1_565
Cs9 Cs5 Cs6 143.2(8) . 1_565
Cs3 Cs5 Cs6 140.7(3) . 1_565
O15 Cs5 Cs6 76.3(2) . 1_565
O7 Cs5 Cs6 66.0(2) 1_565 1_565
O12 Cs5 Cs6 121.6(2) 3 1_565
Cs5 Cs5 OW2 87.4(7) 6 1_565
Cs9 Cs5 OW2 131.0(6) . 1_565
Cs3 Cs5 OW2 130.3(6) . 1_565
O15 Cs5 OW2 60.0(5) . 1_565
O7 Cs5 OW2 61.2(4) 1_565 1_565
O12 Cs5 OW2 144.7(5) 3 1_565
Cs6 Cs5 OW2 32.1(7) 1_565 1_565
Cs5 Cs5 O9 167.16(13) 6 3
Cs9 Cs5 O9 119.2(7) . 3
Cs3 Cs5 O9 116.8(2) . 3
O15 Cs5 O9 109.6(2) . 3
O7 Cs5 O9 88.8(2) 1_565 3
O12 Cs5 O9 73.3(2) 3 3
Cs6 Cs5 O9 55.8(2) 1_565 3
OW2 Cs5 O9 87.9(7) 1_565 3
Cs5 Cs5 OW2 72.5(7) 6 6_565
Cs9 Cs5 OW2 123.3(6) . 6_565
Cs3 Cs5 OW2 123.4(5) . 6_565
O15 Cs5 OW2 57.9(4) . 6_565
O7 Cs5 OW2 59.3(4) 1_565 6_565
O12 Cs5 OW2 147.5(4) 3 6_565
Cs6 Cs5 OW2 46.9(7) 1_565 6_565
OW2 Cs5 OW2 14.9(13) 1_565 6_565
O9 Cs5 OW2 102.5(7) 3 6_565
Cs5 Cs5 O4 138.41(13) 6 3
Cs9 Cs5 O4 76.1(5) . 3
Cs3 Cs5 O4 74.6(2) . 3
O15 Cs5 O4 117.0(2) . 3
O7 Cs5 O4 119.3(2) 1_565 3
O12 Cs5 O4 45.3(2) 3 3
Cs6 Cs5 O4 102.7(2) 1_565 3
OW2 Cs5 O4 134.1(7) 1_565 3
O9 Cs5 O4 48.0(2) 3 3
OW2 Cs5 O4 149.0(7) 6_565 3
Cs5 Cs5 O12 56.79(13) 6 8_665
Cs9 Cs5 O12 71.5(8) . 8_665
Cs3 Cs5 O12 74.2(3) . 8_665
O15 Cs5 O12 128.5(2) . 8_665
O7 Cs5 O12 79.7(2) 1_565 8_665
O12 Cs5 O12 47.5(2) 3 8_665
Cs6 Cs5 O12 145.0(2) 1_565 8_665
OW2 Cs5 O12 132.1(6) 1_565 8_665
O9 Cs5 O12 119.6(2) 3 8_665
OW2 Cs5 O12 119.9(7) 6_565 8_665
O4 Cs5 O12 87.8(2) 3 8_665
OW2 Cs6 Cs7 141.0(9) . 3_545
OW2 Cs6 Cs4 8.8(8) . .
Cs7 Cs6 Cs4 132.2(3) 3_545 .
OW2 Cs6 OW2 7.5(6) . 6
Cs7 Cs6 OW2 147.5(8) 3_545 6
Cs4 Cs6 OW2 15.6(6) . 6
OW2 Cs6 O8 78.4(8) . .
Cs7 Cs6 O8 89.6(3) 3_545 .
Cs4 Cs6 O8 75.4(2) . .
OW2 Cs6 O8 77.1(5) 6 .
OW2 Cs6 O14 77.5(8) . 1_545
Cs7 Cs6 O14 76.5(3) 3_545 1_545
Cs4 Cs6 O14 72.5(2) . 1_545
OW2 Cs6 O14 84.4(7) 6 1_545
O8 Cs6 O14 119.3(2) . 1_545
OW2 Cs6 O9 145.9(9) . 3_545
Cs7 Cs6 O9 73.1(3) 3_545 3_545
Cs4 Cs6 O9 154.6(4) . 3_545
OW2 Cs6 O9 139.3(8) 6 3_545
O8 Cs6 O9 111.0(2) . 3_545
O14 Cs6 O9 120.0(3) 1_545 3_545
OW2 Cs6 Cs5 79.9(8) . 1_545
Cs7 Cs6 Cs5 138.9(3) 3_545 1_545
Cs4 Cs6 Cs5 88.7(3) . 1_545
OW2 Cs6 Cs5 73.6(8) 6 1_545
O8 Cs6 Cs5 108.0(2) . 1_545
O14 Cs6 Cs5 121.1(2) 1_545 1_545
O9 Cs6 Cs5 66.0(2) 3_545 1_545
OW2 Cs6 O14 82.0(8) . 2_565
Cs7 Cs6 O14 61.3(2) 3_545 2_565
Cs4 Cs6 O14 73.5(3) . 2_565
OW2 Cs6 O14 87.2(7) 6 2_565
O8 Cs6 O14 54.4(2) . 2_565
O14 Cs6 O14 67.6(2) 1_545 2_565
O9 Cs6 O14 130.8(3) 3_545 2_565
Cs5 Cs6 O14 157.2(3) 1_545 2_565
OW2 Cs6 O7 70.9(8) . .
Cs7 Cs6 O7 129.1(3) 3_545 .
Cs4 Cs6 O7 75.9(3) . .
OW2 Cs6 O7 64.1(7) 6 .
O8 Cs6 O7 53.0(2) . .
O14 Cs6 O7 148.3(3) 1_545 .
O9 Cs6 O7 88.4(2) 3_545 .
Cs5 Cs6 O7 55.0(2) 1_545 .
O14 Cs6 O7 105.8(2) 2_565 .
OW2 Cs6 O2 129.0(8) . .
Cs7 Cs6 O2 57.9(2) 3_545 .
Cs4 Cs6 O2 126.8(2) . .
OW2 Cs6 O2 125.9(5) 6 .
O8 Cs6 O2 51.5(2) . .
O14 Cs6 O2 131.8(3) 1_545 .
O9 Cs6 O2 63.6(2) 3_545 .
Cs5 Cs6 O2 104.5(2) 1_545 .
O14 Cs6 O2 76.7(2) 2_565 .
O7 Cs6 O2 71.3(2) . .
OW2 Cs6 Cs8 122.8(8) . 4_455
Cs7 Cs6 Cs8 21.1(2) 3_545 4_455
Cs4 Cs6 Cs8 114.5(3) . 4_455
OW2 Cs6 Cs8 130.1(8) 6 4_455
O8 Cs6 Cs8 95.8(3) . 4_455
O14 Cs6 Cs8 56.0(2) 1_545 4_455
O9 Cs6 Cs8 89.7(3) 3_545 4_455
Cs5 Cs6 Cs8 150.5(2) 1_545 4_455
O14 Cs6 Cs8 52.3(2) 2_565 4_455
O7 Cs6 Cs8 145.2(3) . 4_455
O2 Cs6 Cs8 76.8(2) . 4_455
Cs8 Cs7 OW3 99.0(7) 2_665 .
Cs8 Cs7 Cs6 128.4(4) 2_665 3
OW3 Cs7 Cs6 126.0(7) . 3
Cs8 Cs7 Cs8 10.8(2) 2_665 .
OW3 Cs7 Cs8 109.6(7) . .
Cs6 Cs7 Cs8 118.1(3) 3 .
Cs8 Cs7 Cs2 101.0(4) 2_665 .
OW3 Cs7 Cs2 12.0(10) . .
Cs6 Cs7 Cs2 128.4(3) 3 .
Cs8 Cs7 Cs2 111.8(3) . .
Cs8 Cs7 OW3 90.7(8) 2_665 6
OW3 Cs7 OW3 8.4(7) . 6
Cs6 Cs7 OW3 134.0(6) 3 6
Cs8 Cs7 OW3 101.4(8) . 6
Cs2 Cs7 OW3 14.7(9) . 6
Cs8 Cs7 O14 76.5(3) 2_665 4_565
OW3 Cs7 O14 150.1(11) . 4_565
Cs6 Cs7 O14 75.0(2) 3 4_565
Cs8 Cs7 O14 68.4(3) . 4_565
Cs2 Cs7 O14 138.8(3) . 4_565
OW3 Cs7 O14 146.3(7) 6 4_565
Cs8 Cs7 O2 140.1(4) 2_665 3
OW3 Cs7 O2 74.9(9) . 3
Cs6 Cs7 O2 81.5(3) 3 3
Cs8 Cs7 O2 143.1(3) . 3
Cs2 Cs7 O2 65.8(2) . 3
OW3 Cs7 O2 80.4(10) 6 3
O14 Cs7 O2 89.6(2) 4_565 3
Cs8 Cs7 O9 144.6(4) 2_665 .
OW3 Cs7 O9 62.0(7) . .
Cs6 Cs7 O9 64.1(2) 3 .
Cs8 Cs7 O9 148.2(3) . .
Cs2 Cs7 O9 66.9(2) . .
OW3 Cs7 O9 69.9(5) 6 .
O14 Cs7 O9 135.0(3) 4_565 .
O2 Cs7 O9 67.5(2) 3 .
Cs8 Cs7 O16 67.3(5) 2_665 7_675
OW3 Cs7 O16 66.8(10) . 7_675
Cs6 Cs7 O16 148.4(3) 3 7_675
Cs8 Cs7 O16 74.4(4) . 7_675
Cs2 Cs7 O16 57.9(3) . 7_675
OW3 Cs7 O16 61.6(6) 6 7_675
O14 Cs7 O16 84.7(3) 4_565 7_675
O2 Cs7 O16 74.3(4) 3 7_675
O9 Cs7 O16 121.8(4) . 7_675
Cs8 Cs7 O14 67.8(3) 2_665 3_545
OW3 Cs7 O14 139.3(11) . 3_545
Cs6 Cs7 O14 61.7(2) 3 3_545
Cs8 Cs7 O14 58.6(2) . 3_545
Cs2 Cs7 O14 150.8(3) . 3_545
OW3 Cs7 O14 136.6(10) 6 3_545
O14 Cs7 O14 66.9(2) 4_565 3_545
O2 Cs7 O14 139.9(3) 3 3_545
O9 Cs7 O14 106.0(3) . 3_545
O16 Cs7 O14 131.1(4) 7_675 3_545
Cs8 Cs7 Cs1 95.5(4) 2_665 .
OW3 Cs7 Cs1 87.5(11) . .
Cs6 Cs7 Cs1 66.2(2) 3 .
Cs8 Cs7 Cs1 93.9(2) . .
Cs2 Cs7 Cs1 99.0(2) . .
OW3 Cs7 Cs1 89.7(8) 6 .
O14 Cs7 Cs1 122.2(2) 4_565 .
O2 Cs7 Cs1 123.0(2) 3 .
O9 Cs7 Cs1 56.6(2) . .
O16 Cs7 Cs1 145.0(3) 7_675 .
O14 Cs7 Cs1 57.52(14) 3_545 .
Cs8 Cs8 Cs7 152.5(3) 2_665 2_665
Cs8 Cs8 Cs7 16.7(2) 2_665 .
Cs7 Cs8 Cs7 135.9(5) 2_665 .
Cs8 Cs8 Cs8 90.0 2_665 6
Cs7 Cs8 Cs8 117.4(3) 2_665 6
Cs7 Cs8 Cs8 106.6(2) . 6
Cs8 Cs8 O14 87.0(6) 2_665 3_545
Cs7 Cs8 O14 71.4(3) 2_665 3_545
Cs7 Cs8 O14 72.9(3) . 3_545
Cs8 Cs8 O14 145.3(2) 6 3_545
Cs8 Cs8 OW3 158.0(5) 2_665 2_665
Cs7 Cs8 OW3 48.7(5) 2_665 2_665
Cs7 Cs8 OW3 173.0(7) . 2_665
Cs8 Cs8 OW3 69.0(5) 6 2_665
O14 Cs8 OW3 113.9(5) 3_545 2_665
Cs8 Cs8 Cs8 69.6(3) 2_665 5_665
Cs7 Cs8 Cs8 137.9(5) 2_665 5_665
Cs7 Cs8 Cs8 86.2(3) . 5_665
Cs8 Cs8 Cs8 20.4(3) 6 5_665
O14 Cs8 Cs8 138.8(5) 3_545 5_665
OW3 Cs8 Cs8 89.3(5) 2_665 5_665
Cs8 Cs8 O16 113.4(9) 2_665 3_545
Cs7 Cs8 O16 83.2(5) 2_665 3_545
Cs7 Cs8 O16 120.2(4) . 3_545
Cs8 Cs8 O16 62.1(2) 6 3_545
O14 Cs8 O16 87.6(3) 3_545 3_545
OW3 Cs8 O16 63.2(9) 2_665 3_545
Cs8 Cs8 O16 72.6(3) 5_665 3_545
Cs8 Cs8 O14 73.1(5) 2_665 4_565
Cs7 Cs8 O14 83.3(4) 2_665 4_565
Cs7 Cs8 O14 60.2(2) . 4_565
Cs8 Cs8 O14 142.0(2) 6 4_565
O14 Cs8 O14 69.2(3) 3_545 4_565
OW3 Cs8 O14 119.5(8) 2_665 4_565
Cs8 Cs8 O14 129.5(4) 5_665 4_565
O16 Cs8 O14 155.9(4) 3_545 4_565
Cs8 Cs8 O6 94.3(9) 2_665 7_675
Cs7 Cs8 O6 97.0(5) 2_665 7_675
Cs7 Cs8 O6 102.4(4) . 7_675
Cs8 Cs8 O6 63.0(2) 6 7_675
O14 Cs8 O6 151.7(3) 3_545 7_675
OW3 Cs8 O6 70.8(7) 2_665 7_675
Cs8 Cs8 O6 66.5(3) 5_665 7_675
O16 Cs8 O6 117.3(3) 3_545 7_675
O14 Cs8 O6 84.1(3) 4_565 7_675
Cs8 Cs8 OW3 147.0(8) 2_665 5_665
Cs7 Cs8 OW3 60.0(7) 2_665 5_665
Cs7 Cs8 OW3 163.4(8) . 5_665
Cs8 Cs8 OW3 57.6(6) 6 5_665
O14 Cs8 OW3 122.7(9) 3_545 5_665
OW3 Cs8 OW3 11.4(10) 2_665 5_665
Cs8 Cs8 OW3 78.0(7) 5_665 5_665
O16 Cs8 OW3 59.6(7) 3_545 5_665
O14 Cs8 OW3 127.8(5) 4_565 5_665
O6 Cs8 OW3 66.9(9) 7_675 5_665
Cs8 Cs8 O6 67.5(8) 2_665 3_545
Cs7 Cs8 O6 123.5(5) 2_665 3_545
Cs7 Cs8 O6 75.1(3) . 3_545
Cs8 Cs8 O6 65.2(2) 6 3_545
O14 Cs8 O6 81.9(3) 3_545 3_545
OW3 Cs8 O6 107.1(9) 2_665 3_545
Cs8 Cs8 O6 58.2(3) 5_665 3_545
O16 Cs8 O6 46.0(4) 3_545 3_545
O14 Cs8 O6 131.8(3) 4_565 3_545
O6 Cs8 O6 124.7(3) 7_675 3_545
OW3 Cs8 O6 100.2(5) 5_665 3_545
Cs5 Cs9 Cs5 35.0(15) . 6
Cs5 Cs9 O15 68.4(12) . .
Cs5 Cs9 O15 68.4(12) 6 .
Cs5 Cs9 O2 128.5(19) . 8_665
Cs5 Cs9 O2 95.3(7) 6 8_665
O15 Cs9 O2 83.0(4) . 8_665
Cs5 Cs9 O2 95.3(7) . 3
Cs5 Cs9 O2 128.5(19) 6 3
O15 Cs9 O2 83.0(4) . 3
O2 Cs9 O2 123.4(25) 8_665 3
Cs5 Cs9 Cs2 131.6(6) . .
Cs5 Cs9 Cs2 131.6(6) 6 .
O15 Cs9 Cs2 66.9(7) . .
O2 Cs9 Cs2 62.0(12) 8_665 .
O2 Cs9 Cs2 62.0(12) 3 .
Cs5 Cs9 O12 61.4(13) . 3
Cs5 Cs9 O12 75.8(19) 6 3
O15 Cs9 O12 128.9(24) . 3
O2 Cs9 O12 136.7(5) 8_665 3
O2 Cs9 O12 92.5(3) 3 3
Cs2 Cs9 O12 150.1(16) . 3
Cs5 Cs9 O12 75.8(19) . 8_665
Cs5 Cs9 O12 61.4(13) 6 8_665
O15 Cs9 O12 128.9(24) . 8_665
O2 Cs9 O12 92.5(3) 8_665 8_665
O2 Cs9 O12 136.7(5) 3 8_665
Cs2 Cs9 O12 150.1(16) . 8_665
O12 Cs9 O12 45.8(7) 3 8_665
Cs5 Cs9 O16 161.0(4) . 7_675
Cs5 Cs9 O16 161.0(4) 6 7_675
O15 Cs9 O16 120.2(21) . 7_675
O2 Cs9 O16 70.5(15) 8_665 7_675
O2 Cs9 O16 70.5(15) 3 7_675
Cs2 Cs9 O16 53.3(14) . 7_675
O12 Cs9 O16 105.5(9) 3 7_675
O12 Cs9 O16 105.5(9) 8_665 7_675
Cs5 Cs9 O10 102.0(13) . 3
Cs5 Cs9 O10 118.7(20) 6 3
O15 Cs9 O10 153.1(2) . 3
O2 Cs9 O10 120.0(17) 8_665 3
O2 Cs9 O10 72.7(7) 3 3
Cs2 Cs9 O10 109.5(21) . 3
O12 Cs9 O10 43.6(2) 3 3
O12 Cs9 O10 68.1(4) 8_665 3
O16 Cs9 O10 62.4(10) 7_675 3
Cs5 Cs9 O10 118.7(20) . 7_675
Cs5 Cs9 O10 102.0(13) 6 7_675
O15 Cs9 O10 153.1(2) . 7_675
O2 Cs9 O10 72.7(7) 8_665 7_675
O2 Cs9 O10 120.0(17) 3 7_675
Cs2 Cs9 O10 109.5(21) . 7_675
O12 Cs9 O10 68.1(4) 3 7_675
O12 Cs9 O10 43.6(2) 8_665 7_675
O16 Cs9 O10 62.4(10) 7_675 7_675
O10 Cs9 O10 53.8(4) 3 7_675
Cs5 Cs9 O4 71.8(9) . 3
Cs5 Cs9 O4 103.1(22) 6 3
O15 Cs9 O4 112.9(8) . 3
O2 Cs9 O4 159.1(24) 8_665 3
O2 Cs9 O4 49.8(2) 3 3
Cs2 Cs9 O4 110.3(14) . 3
O12 Cs9 O4 42.6(4) 3 3
O12 Cs9 O4 87.8(9) 8_665 3
O16 Cs9 O4 89.3(11) 7_675 3
O10 Cs9 O4 41.5(2) 3 3
O10 Cs9 O4 93.6(3) 7_675 3
O14 V1 O1 105.8(4) . .
O14 V1 O8 109.8(3) . 2_565
O1 V1 O8 90.6(3) . 2_565
O14 V1 O13 109.0(3) . .
O1 V1 O13 82.5(3) . .
O8 V1 O13 141.0(3) 2_565 .
O14 V1 O5 106.5(3) . 2_565
O1 V1 O5 147.7(3) . 2_565
O8 V1 O5 78.4(3) 2_565 2_565
O13 V1 O5 87.2(3) . 2_565
O14 V1 V5 109.5(3) . .
O1 V1 V5 41.0(3) . .
O8 V1 V5 124.2(2) 2_565 .
O13 V1 V5 41.8(2) . .
O5 V1 V5 124.6(2) 2_565 .
O14 V1 V4 110.4(3) . 2_565
O1 V1 V4 124.7(3) . 2_565
O8 V1 V4 38.3(2) 2_565 2_565
O13 V1 V4 121.0(2) . 2_565
O5 V1 V4 40.4(2) 2_565 2_565
V5 V1 V4 140.07(8) . 2_565
O14 V1 Cs4 67.3(3) . 5_565
O1 V1 Cs4 60.2(3) . 5_565
O8 V1 Cs4 64.2(2) 2_565 5_565
O13 V1 Cs4 137.6(2) . 5_565
O5 V1 Cs4 135.1(2) 2_565 5_565
V5 V1 Cs4 97.62(13) . 5_565
V4 V1 Cs4 97.9(2) 2_565 5_565
O14 V1 Cs6 57.8(3) . 2_565
O1 V1 Cs6 97.6(3) . 2_565
O8 V1 Cs6 52.5(2) 2_565 2_565
O13 V1 Cs6 166.4(2) . 2_565
O5 V1 Cs6 99.4(2) 2_565 2_565
V5 V1 Cs6 135.43(12) . 2_565
V4 V1 Cs6 70.05(9) 2_565 2_565
Cs4 V1 Cs6 38.1(2) 5_565 2_565
O14 V1 Cs7 43.5(3) . 4_465
O1 V1 Cs7 129.4(3) . 4_465
O8 V1 Cs7 73.3(2) 2_565 4_465
O13 V1 Cs7 138.1(2) . 4_465
O5 V1 Cs7 76.6(2) 2_565 4_465
V5 V1 Cs7 152.62(10) . 4_465
V4 V1 Cs7 67.13(9) 2_565 4_465
Cs4 V1 Cs7 69.77(12) 5_565 4_465
Cs6 V1 Cs7 35.1(2) 2_565 4_465
O14 V1 Cs4 56.8(3) . 1_565
O1 V1 Cs4 49.0(2) . 1_565
O8 V1 Cs4 104.4(2) 2_565 1_565
O13 V1 Cs4 99.7(2) . 1_565
O5 V1 Cs4 163.2(2) 2_565 1_565
V5 V1 Cs4 67.89(12) . 1_565
V4 V1 Cs4 138.6(2) 2_565 1_565
Cs4 V1 Cs4 41.1(3) 5_565 1_565
Cs6 V1 Cs4 70.9(2) 2_565 1_565
Cs7 V1 Cs4 88.24(11) 4_465 1_565
O14 V1 Cs1 61.1(3) . 3
O1 V1 Cs1 105.1(3) . 3
O8 V1 Cs1 163.3(2) 2_565 3
O13 V1 Cs1 49.1(2) . 3
O5 V1 Cs1 90.6(2) 2_565 3
V5 V1 Cs1 72.39(5) . 3
V4 V1 Cs1 128.69(7) 2_565 3
Cs4 V1 Cs1 118.92(13) 5_565 3
Cs6 V1 Cs1 118.43(10) 2_565 3
Cs7 V1 Cs1 92.09(11) 4_465 3
Cs4 V1 Cs1 82.64(13) 1_565 3
O9 V2 O11 106.2(4) . .
O9 V2 O3 110.1(3) . .
O11 V2 O3 91.5(3) . .
O9 V2 O13 109.4(3) . .
O11 V2 O13 82.2(3) . .
O3 V2 O13 140.2(3) . .
O9 V2 O4 104.6(4) . .
O11 V2 O4 149.2(3) . .
O3 V2 O4 78.2(3) . .
O13 V2 O4 87.4(3) . .
O9 V2 V5 110.5(3) . .
O11 V2 V5 40.9(3) . .
O3 V2 V5 124.1(2) . .
O13 V2 V5 41.5(2) . .
O4 V2 V5 124.8(2) . .
O9 V2 V4 109.6(3) . .
O11 V2 V4 125.3(3) . .
O3 V2 V4 37.7(2) . .
O13 V2 V4 121.0(2) . .
O4 V2 V4 40.8(2) . .
V5 V2 V4 139.82(8) . .
O9 V2 Cs1 59.9(3) . 3
O11 V2 Cs1 104.7(3) . 3
O3 V2 Cs1 162.6(2) . 3
O13 V2 Cs1 50.6(2) . 3
O4 V2 Cs1 90.4(2) . 3
V5 V2 Cs1 73.22(5) . 3
V4 V2 Cs1 128.78(6) . 3
O9 V2 Cs2 57.9(3) . .
O11 V2 Cs2 48.3(3) . .
O3 V2 Cs2 107.6(2) . .
O13 V2 Cs2 97.2(2) . .
O4 V2 Cs2 162.5(2) . .
V5 V2 Cs2 66.27(9) . .
V4 V2 Cs2 141.16(11) . .
Cs1 V2 Cs2 79.77(8) 3 .
O9 V2 Cs1 57.1(3) . .
O11 V2 Cs1 106.0(3) . .
O3 V2 Cs1 53.0(2) . .
O13 V2 Cs1 165.4(2) . .
O4 V2 Cs1 90.9(2) . .
V5 V2 Cs1 143.98(7) . .
V4 V2 Cs1 64.40(4) . .
Cs1 V2 Cs1 114.99(4) 3 .
Cs2 V2 Cs1 80.34(9) . .
O9 V2 Cs5 47.5(3) . 3_545
O11 V2 Cs5 153.7(3) . 3_545
O3 V2 Cs5 98.6(2) . 3_545
O13 V2 Cs5 104.3(2) . 3_545
O4 V2 Cs5 57.1(2) . 3_545
V5 V2 Cs5 137.29(8) . 3_545
V4 V2 Cs5 73.69(7) . 3_545
Cs1 V2 Cs5 64.08(6) 3 3_545
Cs2 V2 Cs5 105.37(8) . 3_545
Cs1 V2 Cs5 63.09(6) . 3_545
O7 V3 O3 106.6(3) . .
O7 V3 O3 106.6(3) . 6
O3 V3 O3 89.7(4) . 6
O7 V3 O8 108.6(3) . 6
O3 V3 O8 144.8(3) . 6
O3 V3 O8 80.3(3) 6 6
O7 V3 O8 108.6(3) . .
O3 V3 O8 80.3(3) . .
O3 V3 O8 144.8(3) 6 .
O8 V3 O8 88.7(4) 6 .
O7 V3 V4 108.45(5) . .
O3 V3 V4 40.2(2) . .
O3 V3 V4 125.0(2) 6 .
O8 V3 V4 124.5(2) 6 .
O8 V3 V4 40.6(2) . .
O7 V3 V4 108.45(5) . 6
O3 V3 V4 125.0(2) . 6
O3 V3 V4 40.2(2) 6 6
O8 V3 V4 40.6(2) 6 6
O8 V3 V4 124.5(2) . 6
V4 V3 V4 143.09(10) . 6
O7 V3 Cs4 69.6(4) . .
O3 V3 Cs4 135.0(2) . .
O3 V3 Cs4 135.0(2) 6 .
O8 V3 Cs4 60.7(2) 6 .
O8 V3 Cs4 60.7(2) . .
V4 V3 Cs4 96.74(7) . .
V4 V3 Cs4 96.74(7) 6 .
O7 V3 Cs6 59.2(3) . 6
O3 V3 Cs6 164.0(2) . 6
O3 V3 Cs6 101.0(2) 6 6
O8 V3 Cs6 50.0(2) 6 6
O8 V3 Cs6 97.0(2) . 6
V4 V3 Cs6 133.27(12) . 6
V4 V3 Cs6 69.44(12) 6 6
Cs4 V3 Cs6 36.91(11) . 6
O7 V3 Cs6 59.2(3) . .
O3 V3 Cs6 101.0(2) . .
O3 V3 Cs6 164.0(2) 6 .
O8 V3 Cs6 97.0(2) 6 .
O8 V3 Cs6 50.0(2) . .
V4 V3 Cs6 69.44(12) . .
V4 V3 Cs6 133.27(12) 6 .
Cs4 V3 Cs6 36.91(11) . .
Cs6 V3 Cs6 66.2(2) 6 .
O7 V3 Cs1 56.1(2) . .
O3 V3 Cs1 50.6(2) . .
O3 V3 Cs1 106.3(2) 6 .
O8 V3 Cs1 164.3(2) 6 .
O8 V3 Cs1 93.1(2) . .
V4 V3 Cs1 63.68(4) . .
V4 V3 Cs1 142.06(7) 6 .
Cs4 V3 Cs1 106.88(11) . .
Cs6 V3 Cs1 114.31(11) 6 .
Cs6 V3 Cs1 72.66(8) . .
O7 V3 Cs1 56.1(2) . 6
O3 V3 Cs1 106.3(2) . 6
O3 V3 Cs1 50.6(2) 6 6
O8 V3 Cs1 93.1(2) 6 6
O8 V3 Cs1 164.3(2) . 6
V4 V3 Cs1 142.06(7) . 6
V4 V3 Cs1 63.68(4) 6 6
Cs4 V3 Cs1 106.88(11) . 6
Cs6 V3 Cs1 72.66(8) 6 6
Cs6 V3 Cs1 114.31(11) . 6
Cs1 V3 Cs1 81.00(5) . 6
O2 V4 O3 110.4(3) . .
O2 V4 O8 111.4(4) . .
O3 V4 O8 82.1(3) . .
O2 V4 O5 110.9(3) . .
O3 V4 O5 138.5(3) . .
O8 V4 O5 79.6(3) . .
O2 V4 O4 108.1(4) . .
O3 V4 O4 79.3(3) . .
O8 V4 O4 140.1(3) . .
O5 V4 O4 91.6(3) . .
O2 V4 V3 113.2(3) . .
O3 V4 V3 41.2(2) . .
O8 V4 V3 41.4(2) . .
O5 V4 V3 115.4(2) . .
O4 V4 V3 115.6(2) . .
O2 V4 V1 114.7(3) . 2_565
O3 V4 V1 114.8(2) . 2_565
O8 V4 V1 38.9(2) . 2_565
O5 V4 V1 41.0(2) . 2_565
O4 V4 V1 124.4(2) . 2_565
V3 V4 V1 78.07(7) . 2_565
O2 V4 V2 112.3(3) . .
O3 V4 V2 38.3(2) . .
O8 V4 V2 114.9(2) . .
O5 V4 V2 123.6(2) . .
O4 V4 V2 41.2(2) . .
V3 V4 V2 77.60(7) . .
V1 V4 V2 132.56(7) 2_565 .
O2 V4 Cs1 52.6(3) . .
O3 V4 Cs1 57.8(2) . .
O8 V4 Cs1 102.6(2) . .
O5 V4 Cs1 163.2(2) . .
O4 V4 Cs1 96.7(2) . .
V3 V4 Cs1 73.86(6) . .
V1 V4 Cs1 137.40(6) 2_565 .
V2 V4 Cs1 70.91(5) . .
O2 V4 Cs7 47.0(3) . 3_545
O3 V4 Cs7 131.9(2) . 3_545
O8 V4 Cs7 73.9(2) . 3_545
O5 V4 Cs7 77.2(2) . 3_545
O4 V4 Cs7 142.1(2) . 3_545
V3 V4 Cs7 101.73(12) . 3_545
V1 V4 Cs7 67.67(8) 2_565 3_545
V2 V4 Cs7 157.68(10) . 3_545
Cs1 V4 Cs7 87.36(9) . 3_545
O2 V4 Cs3 43.6(3) . 3_545
O3 V4 Cs3 123.2(3) . 3_545
O8 V4 Cs3 147.0(3) . 3_545
O5 V4 Cs3 90.2(3) . 3_545
O4 V4 Cs3 70.7(3) . 3_545
V3 V4 Cs3 152.6(2) . 3_545
V1 V4 Cs3 121.9(2) 2_565 3_545
V2 V4 Cs3 96.9(3) . 3_545
Cs1 V4 Cs3 78.9(2) . 3_545
Cs7 V4 Cs3 73.2(3) 3_545 3_545
O2 V4 Cs6 63.1(3) . .
O3 V4 Cs6 100.0(2) . .
O8 V4 Cs6 48.3(2) . .
O5 V4 Cs6 95.1(2) . .
O4 V4 Cs6 170.4(2) . .
V3 V4 Cs6 67.42(12) . .
V1 V4 Cs6 64.71(8) 2_565 .
V2 V4 Cs6 136.54(11) . .
Cs1 V4 Cs6 75.10(8) . .
Cs7 V4 Cs6 34.5(2) 3_545 .
Cs3 V4 Cs6 102.3(3) 3_545 .
O15 V5 O1 112.1(5) . .
O15 V5 O11 112.3(5) . .
O1 V5 O11 135.6(4) . .
O15 V5 O13 112.2(2) . 6
O1 V5 O13 82.0(2) . 6
O11 V5 O13 81.6(2) . 6
O15 V5 O13 112.2(2) . .
O1 V5 O13 82.0(2) . .
O11 V5 O13 81.6(2) . .
O13 V5 O13 135.7(4) 6 .
O15 V5 V1 116.1(3) . .
O1 V5 V1 40.73(8) . .
O11 V5 V1 115.2(2) . .
O13 V5 V1 114.8(2) 6 .
O13 V5 V1 41.5(2) . .
O15 V5 V1 116.1(3) . 6
O1 V5 V1 40.73(8) . 6
O11 V5 V1 115.2(2) . 6
O13 V5 V1 41.5(2) 6 6
O13 V5 V1 114.8(2) . 6
V1 V5 V1 78.21(9) . 6
O15 V5 V2 116.7(3) . 6
O1 V5 V2 114.8(2) . 6
O11 V5 V2 40.75(9) . 6
O13 V5 V2 41.1(2) 6 6
O13 V5 V2 114.3(2) . 6
V1 V5 V2 127.27(9) . 6
V1 V5 V2 79.17(6) 6 6
O15 V5 V2 116.7(3) . .
O1 V5 V2 114.8(2) . .
O11 V5 V2 40.75(9) . .
O13 V5 V2 114.3(2) 6 .
O13 V5 V2 41.1(2) . .
V1 V5 V2 79.17(6) . .
V1 V5 V2 127.27(9) 6 .
V2 V5 V2 77.96(9) 6 .
O15 V5 Cs2 61.0(4) . .
O1 V5 Cs2 173.1(3) . .
O11 V5 Cs2 51.2(3) . .
O13 V5 Cs2 100.4(2) 6 .
O13 V5 Cs2 100.4(2) . .
V1 V5 Cs2 140.56(5) . .
V1 V5 Cs2 140.56(5) 6 .
V2 V5 Cs2 70.22(9) 6 .
V2 V5 Cs2 70.22(9) . .
O15 V5 Cs4 62.5(4) . 1_565
O1 V5 Cs4 49.6(3) . 1_565
O11 V5 Cs4 174.7(3) . 1_565
O13 V5 Cs4 100.2(2) 6 1_565
O13 V5 Cs4 100.2(2) . 1_565
V1 V5 Cs4 68.68(13) . 1_565
V1 V5 Cs4 68.68(13) 6 1_565
V2 V5 Cs4 140.39(5) 6 1_565
V2 V5 Cs4 140.39(5) . 1_565
Cs2 V5 Cs4 123.5(2) . 1_565
O15 V5 Cs1 67.48(3) . 3
O1 V5 Cs1 99.32(9) . 3
O11 V5 Cs1 97.31(11) . 3
O13 V5 Cs1 178.7(2) 6 3
O13 V5 Cs1 44.7(2) . 3
V1 V5 Cs1 66.31(4) . 3
V1 V5 Cs1 139.76(7) 6 3
V2 V5 Cs1 137.77(7) 6 3
V2 V5 Cs1 65.07(4) . 3
Cs2 V5 Cs1 78.33(5) . 3
Cs4 V5 Cs1 80.80(6) 1_565 3
O16 V6 O6 107.0(10) . .
O16 V6 O12 112.2(5) . 6_556
O6 V6 O12 110.8(4) . 6_556
O16 V6 O12 112.2(5) . .
O6 V6 O12 110.8(4) . .
O12 V6 O12 104.0(5) 6_556 .
O16 V6 Cs1 123.7(4) . 8_666
O6 V6 Cs1 53.3(3) . 8_666
O12 V6 Cs1 57.6(2) 6_556 8_666
O12 V6 Cs1 124.1(3) . 8_666
O16 V6 Cs1 123.7(4) . 3
O6 V6 Cs1 53.3(3) . 3
O12 V6 Cs1 124.1(3) 6_556 3
O12 V6 Cs1 57.6(2) . 3
Cs1 V6 Cs1 88.22(8) 8_666 3
O16 V6 Cs8 50.2(6) . 8_666
O6 V6 Cs8 63.1(5) . 8_666
O12 V6 Cs8 105.8(3) 6_556 8_666
O12 V6 Cs8 149.7(3) . 8_666
Cs1 V6 Cs8 77.84(11) 8_666 8_666
Cs1 V6 Cs8 108.13(15) 3 8_666
O16 V6 Cs8 50.2(6) . 3
O6 V6 Cs8 63.1(5) . 3
O12 V6 Cs8 149.7(3) 6_556 3
O12 V6 Cs8 105.8(3) . 3
Cs1 V6 Cs8 108.13(15) 8_666 3
Cs1 V6 Cs8 77.84(11) 3 3
Cs8 V6 Cs8 44.0(2) 8_666 3
O16 V6 Cs5 151.3(7) . 8_656
O6 V6 Cs5 100.3(6) . 8_656
O12 V6 Cs5 47.8(2) 6_556 8_656
O12 V6 Cs5 64.3(3) . 8_656
Cs1 V6 Cs5 67.41(9) 8_666 8_656
Cs1 V6 Cs5 79.95(9) 3 8_656
Cs8 V6 Cs5 144.19(14) 8_666 8_656
Cs8 V6 Cs5 157.50(14) 3 8_656
O16 V6 Cs5 151.3(7) . 3_545
O6 V6 Cs5 100.3(6) . 3_545
O12 V6 Cs5 64.3(3) 6_556 3_545
O12 V6 Cs5 47.8(2) . 3_545
Cs1 V6 Cs5 79.95(9) 8_666 3_545
Cs1 V6 Cs5 67.41(9) 3 3_545
Cs8 V6 Cs5 157.50(15) 8_666 3_545
Cs8 V6 Cs5 144.19(14) 3 3_545
Cs5 V6 Cs5 17.32(15) 8_656 3_545
O16 V6 Cs8 64.8(7) . 7_576
O6 V6 Cs8 47.9(5) . 7_576
O12 V6 Cs8 106.4(3) 6_556 7_576
O12 V6 Cs8 147.9(3) . 7_576
Cs1 V6 Cs8 66.92(13) 8_666 7_576
Cs1 V6 Cs8 96.14(12) 3 7_576
Cs8 V6 Cs8 15.5(2) 8_666 7_576
Cs8 V6 Cs8 46.0(2) 3 7_576
Cs5 V6 Cs8 134.3(2) 8_656 7_576
Cs5 V6 Cs8 143.7(2) 3_545 7_576
O16 V6 Cs8 64.8(7) . 4_465
O6 V6 Cs8 47.9(5) . 4_465
O12 V6 Cs8 147.9(3) 6_556 4_465
O12 V6 Cs8 106.4(3) . 4_465
Cs1 V6 Cs8 96.14(12) 8_666 4_465
Cs1 V6 Cs8 66.92(13) 3 4_465
Cs8 V6 Cs8 46.0(2) 8_666 4_465
Cs8 V6 Cs8 15.5(2) 3 4_465
Cs5 V6 Cs8 143.7(2) 8_656 4_465
Cs5 V6 Cs8 134.3(2) 3_545 4_465
Cs8 V6 Cs8 42.0(2) 7_576 4_465
O16 Si6 O6 107.0(10) . .
O16 Si6 O12 112.2(5) . 6_556
O6 Si6 O12 110.8(4) . 6_556
O16 Si6 O12 112.2(5) . .
O6 Si6 O12 110.8(4) . .
O12 Si6 O12 104.0(5) 6_556 .
O16 Si6 Cs1 123.7(4) . 8_666
O6 Si6 Cs1 53.3(3) . 8_666
O12 Si6 Cs1 57.6(2) 6_556 8_666
O12 Si6 Cs1 124.1(3) . 8_666
O16 Si6 Cs1 123.7(4) . 3
O6 Si6 Cs1 53.3(3) . 3
O12 Si6 Cs1 124.1(3) 6_556 3
O12 Si6 Cs1 57.6(2) . 3
Cs1 Si6 Cs1 88.22(8) 8_666 3
O16 Si6 Cs8 50.2(6) . 8_666
O6 Si6 Cs8 63.1(5) . 8_666
O12 Si6 Cs8 105.8(3) 6_556 8_666
O12 Si6 Cs8 149.7(3) . 8_666
Cs1 Si6 Cs8 77.84(11) 8_666 8_666
Cs1 Si6 Cs8 108.13(15) 3 8_666
O16 Si6 Cs8 50.2(6) . 3
O6 Si6 Cs8 63.1(5) . 3
O12 Si6 Cs8 149.7(3) 6_556 3
O12 Si6 Cs8 105.8(3) . 3
Cs1 Si6 Cs8 108.13(15) 8_666 3
Cs1 Si6 Cs8 77.84(11) 3 3
Cs8 Si6 Cs8 44.0(2) 8_666 3
O16 Si6 Cs5 151.3(7) . 8_656
O6 Si6 Cs5 100.3(6) . 8_656
O12 Si6 Cs5 47.8(2) 6_556 8_656
O12 Si6 Cs5 64.3(3) . 8_656
Cs1 Si6 Cs5 67.41(9) 8_666 8_656
Cs1 Si6 Cs5 79.95(9) 3 8_656
Cs8 Si6 Cs5 144.19(14) 8_666 8_656
Cs8 Si6 Cs5 157.50(14) 3 8_656
O16 Si6 Cs5 151.3(7) . 3_545
O6 Si6 Cs5 100.3(6) . 3_545
O12 Si6 Cs5 64.3(3) 6_556 3_545
O12 Si6 Cs5 47.8(2) . 3_545
Cs1 Si6 Cs5 79.95(9) 8_666 3_545
Cs1 Si6 Cs5 67.41(9) 3 3_545
Cs8 Si6 Cs5 157.50(15) 8_666 3_545
Cs8 Si6 Cs5 144.19(14) 3 3_545
Cs5 Si6 Cs5 17.32(15) 8_656 3_545
O16 Si6 Cs8 64.8(7) . 7_576
O6 Si6 Cs8 47.9(5) . 7_576
O12 Si6 Cs8 106.4(3) 6_556 7_576
O12 Si6 Cs8 147.9(3) . 7_576
Cs1 Si6 Cs8 66.92(13) 8_666 7_576
Cs1 Si6 Cs8 96.14(12) 3 7_576
Cs8 Si6 Cs8 15.5(2) 8_666 7_576
Cs8 Si6 Cs8 46.0(2) 3 7_576
Cs5 Si6 Cs8 134.3(2) 8_656 7_576
Cs5 Si6 Cs8 143.7(2) 3_545 7_576
O16 Si6 Cs8 64.8(7) . 4_465
O6 Si6 Cs8 47.9(5) . 4_465
O12 Si6 Cs8 147.9(3) 6_556 4_465
O12 Si6 Cs8 106.4(3) . 4_465
Cs1 Si6 Cs8 96.14(12) 8_666 4_465
Cs1 Si6 Cs8 66.92(13) 3 4_465
Cs8 Si6 Cs8 46.0(2) 8_666 4_465
Cs8 Si6 Cs8 15.5(2) 3 4_465
Cs5 Si6 Cs8 143.7(2) 8_656 4_465
Cs5 Si6 Cs8 134.3(2) 3_545 4_465
Cs8 Si6 Cs8 42.0(2) 7_576 4_465
O12 Si1 O10 111.5(4) . .
O12 Si1 O5 112.4(4) . 2_565
O10 Si1 O5 106.1(3) . 2_565
O12 Si1 O4 110.6(4) . .
O10 Si1 O4 105.8(3) . .
O5 Si1 O4 110.2(4) 2_565 .
O12 Si1 Cs9 68.6(12) . 3_545
O10 Si1 Cs9 69.4(11) . 3_545
O5 Si1 Cs9 175.1(9) 2_565 3_545
O4 Si1 Cs9 73.3(3) . 3_545
O12 Si1 Cs3 73.2(4) . 3_545
O10 Si1 Cs3 65.0(3) . 3_545
O5 Si1 Cs3 171.0(3) 2_565 3_545
O4 Si1 Cs3 72.9(3) . 3_545
Cs9 Si1 Cs3 5.1(12) 3_545 3_545
O12 Si1 Cs5 50.4(3) . 3_545
O10 Si1 Cs5 99.4(2) . 3_545
O5 Si1 Cs5 153.7(3) 2_565 3_545
O4 Si1 Cs5 67.6(3) . 3_545
Cs9 Si1 Cs5 30.4(12) 3_545 3_545
Cs3 Si1 Cs5 35.2(2) 3_545 3_545
O12 Si1 Cs1 43.5(3) . 3
O10 Si1 Cs1 155.0(3) . 3
O5 Si1 Cs1 88.9(2) 2_565 3
O4 Si1 Cs1 86.9(2) . 3
Cs9 Si1 Cs1 94.8(13) 3_545 3
Cs3 Si1 Cs1 99.8(3) 3_545 3
Cs5 Si1 Cs1 65.02(8) 3_545 3
V1 O1 V1 146.2(5) 6 .
V1 O1 V5 98.3(3) 6 .
V1 O1 V5 98.3(3) . .
V1 O1 Cs4 102.7(2) 6 1_565
V1 O1 Cs4 102.7(2) . 1_565
V5 O1 Cs4 101.5(4) . 1_565
V1 O1 Cs4 89.5(3) 6 5_565
V1 O1 Cs4 89.5(3) . 5_565
V5 O1 Cs4 152.1(4) . 5_565
Cs4 O1 Cs4 50.6(4) 1_565 5_565
V4 O2 Cs3 114.4(4) . 3_545
V4 O2 Cs7 110.3(4) . 3_545
Cs3 O2 Cs7 101.7(4) 3_545 3_545
V4 O2 Cs9 112.6(6) . 3_545
Cs3 O2 Cs9 6.2(14) 3_545 3_545
Cs7 O2 Cs9 107.7(14) 3_545 3_545
V4 O2 Cs1 103.5(3) . .
Cs3 O2 Cs1 107.6(4) 3_545 .
Cs7 O2 Cs1 119.7(3) 3_545 .
Cs9 O2 Cs1 102.9(12) 3_545 .
V4 O2 Cs2 150.0(4) . 3_545
Cs3 O2 Cs2 54.7(3) 3_545 3_545
Cs7 O2 Cs2 54.3(2) 3_545 3_545
Cs9 O2 Cs2 59.4(11) 3_545 3_545
Cs1 O2 Cs2 106.4(2) . 3_545
V4 O2 Cs6 93.2(3) . .
Cs3 O2 Cs6 141.0(4) 3_545 .
Cs7 O2 Cs6 40.6(2) 3_545 .
Cs9 O2 Cs6 146.5(13) 3_545 .
Cs1 O2 Cs6 90.7(2) . .
Cs2 O2 Cs6 87.5(2) 3_545 .
V4 O3 V2 104.1(3) . .
V4 O3 V3 98.6(3) . .
V2 O3 V3 148.0(4) . .
V4 O3 Cs1 92.8(2) . .
V2 O3 Cs1 99.1(2) . .
V3 O3 Cs1 102.2(2) . .
Si1 O4 V4 132.2(4) . .
Si1 O4 V2 127.7(4) . .
V4 O4 V2 98.0(3) . .
Si1 O4 Cs5 87.9(3) . 3_545
V4 O4 Cs5 102.8(2) . 3_545
V2 O4 Cs5 95.2(2) . 3_545
Si1 O4 Cs9 81.9(4) . 3_545
V4 O4 Cs9 83.7(11) . 3_545
V2 O4 Cs9 123.7(9) . 3_545
Cs5 O4 Cs9 32.1(13) 3_545 3_545
Si1 O4 Cs3 82.7(3) . 3_545
V4 O4 Cs3 79.4(3) . 3_545
V2 O4 Cs3 127.1(3) . 3_545
Cs5 O4 Cs3 37.2(3) 3_545 3_545
Cs9 O4 Cs3 5.3(13) 3_545 3_545
Si1 O5 V4 132.5(4) 2_565 .
Si1 O5 V1 127.7(4) 2_565 2_565
V4 O5 V1 98.6(3) . 2_565
Si6 O6 V6 0.0(3) . .
Si6 O6 Cs1 102.5(4) . 8_666
V6 O6 Cs1 102.5(4) . 8_666
Si6 O6 Cs1 102.5(4) . 3
V6 O6 Cs1 102.5(4) . 3
Cs1 O6 Cs1 116.0(5) 8_666 3
Si6 O6 Cs8 110.1(7) . 7_576
V6 O6 Cs8 110.1(7) . 7_576
Cs1 O6 Cs8 86.5(2) 8_666 7_576
Cs1 O6 Cs8 135.1(4) 3 7_576
Si6 O6 Cs8 110.1(7) . 4_465
V6 O6 Cs8 110.1(7) . 4_465
Cs1 O6 Cs8 135.1(4) 8_666 4_465
Cs1 O6 Cs8 86.5(2) 3 4_465
Cs8 O6 Cs8 53.9(4) 7_576 4_465
Si6 O6 Cs8 92.3(6) . 3
V6 O6 Cs8 92.3(6) . 3
Cs1 O6 Cs8 141.8(4) 8_666 3
Cs1 O6 Cs8 94.2(2) 3 3
Cs8 O6 Cs8 55.3(3) 7_576 3
Cs8 O6 Cs8 18.2(3) 4_465 3
Si6 O6 Cs8 92.3(6) . 8_666
V6 O6 Cs8 92.3(6) . 8_666
Cs1 O6 Cs8 94.2(2) 8_666 8_666
Cs1 O6 Cs8 141.8(4) 3 8_666
Cs8 O6 Cs8 18.2(3) 7_576 8_666
Cs8 O6 Cs8 55.3(3) 4_465 8_666
Cs8 O6 Cs8 49.7(3) 3 8_666
V3 O7 Cs5 155.1(5) . 6_545
V3 O7 Cs5 155.1(5) . 1_545
Cs5 O7 Cs5 23.1(2) 6_545 1_545
V3 O7 Cs6 96.6(4) . 6
Cs5 O7 Cs6 59.0(2) 6_545 6
Cs5 O7 Cs6 74.8(2) 1_545 6
V3 O7 Cs6 96.6(4) . .
Cs5 O7 Cs6 74.8(2) 6_545 .
Cs5 O7 Cs6 59.0(2) 1_545 .
Cs6 O7 Cs6 78.4(3) 6 .
V3 O7 Cs1 101.3(3) . .
Cs5 O7 Cs1 101.6(2) 6_545 .
Cs5 O7 Cs1 83.9(2) 1_545 .
Cs6 O7 Cs1 158.5(3) 6 .
Cs6 O7 Cs1 87.74(12) . .
V3 O7 Cs1 101.3(3) . 6
Cs5 O7 Cs1 83.9(2) 6_545 6
Cs5 O7 Cs1 101.6(2) 1_545 6
Cs6 O7 Cs1 87.74(12) 6 6
Cs6 O7 Cs1 158.5(3) . 6
Cs1 O7 Cs1 100.2(3) . 6
V3 O7 Cs4 86.1(4) . .
Cs5 O7 Cs4 72.1(2) 6_545 .
Cs5 O7 Cs4 72.1(2) 1_545 .
Cs6 O7 Cs4 40.8(2) 6 .
Cs6 O7 Cs4 40.8(2) . .
Cs1 O7 Cs4 128.53(14) . .
Cs1 O7 Cs4 128.53(14) 6 .
V4 O8 V1 102.9(3) . 2_565
V4 O8 V3 98.0(3) . .
V1 O8 V3 147.9(4) 2_565 .
V4 O8 Cs6 103.9(3) . .
V1 O8 Cs6 97.4(3) 2_565 .
V3 O8 Cs6 100.9(3) . .
V4 O8 Cs4 148.5(3) . .
V1 O8 Cs4 85.2(3) 2_565 .
V3 O8 Cs4 89.6(3) . .
Cs6 O8 Cs4 44.6(2) . .
V2 O9 Cs6 164.6(4) . 3
V2 O9 Cs7 143.1(4) . .
Cs6 O9 Cs7 42.8(2) 3 .
V2 O9 Cs2 98.6(4) . .
Cs6 O9 Cs2 92.0(2) 3 .
Cs7 O9 Cs2 50.4(2) . .
V2 O9 Cs5 112.2(4) . 3_545
Cs6 O9 Cs5 58.3(2) 3 3_545
Cs7 O9 Cs5 101.0(2) . 3_545
Cs2 O9 Cs5 149.1(2) . 3_545
V2 O9 Cs1 99.9(3) . .
Cs6 O9 Cs1 67.4(2) 3 .
Cs7 O9 Cs1 70.5(2) . .
Cs2 O9 Cs1 98.1(2) . .
Cs5 O9 Cs1 79.0(2) 3_545 .
V2 O9 Cs1 96.4(3) . 3
Cs6 O9 Cs1 93.6(2) 3 3
Cs7 O9 Cs1 105.3(2) . 3
Cs2 O9 Cs1 95.9(2) . 3
Cs5 O9 Cs1 79.4(2) 3_545 3
Cs1 O9 Cs1 156.6(3) . 3
Si1 O10 Si1 122.4(6) 2_565 .
Si1 O10 Cs3 115.7(3) 2_565 3_545
Si1 O10 Cs3 90.5(3) . 3_545
Si1 O10 Cs3 90.5(3) 2_565 7_576
Si1 O10 Cs3 115.7(3) . 7_576
Cs3 O10 Cs3 125.3(3) 3_545 7_576
Si1 O10 Cs9 120.8(12) 2_565 3_545
Si1 O10 Cs9 85.6(12) . 3_545
Cs3 O10 Cs9 5.6(13) 3_545 3_545
Cs3 O10 Cs9 125.4(3) 7_576 3_545
Si1 O10 Cs9 85.6(12) 2_565 7_576
Si1 O10 Cs9 120.8(12) . 7_576
Cs3 O10 Cs9 125.4(3) 3_545 7_576
Cs3 O10 Cs9 5.6(13) 7_576 7_576
Cs9 O10 Cs9 126.2(4) 3_545 7_576
V2 O11 V2 144.8(5) 6 .
V2 O11 V5 98.4(3) 6 .
V2 O11 V5 98.4(3) . .
V2 O11 Cs2 103.7(3) 6 .
V2 O11 Cs2 103.7(3) . .
V5 O11 Cs2 99.4(4) . .
Si1 O12 V6 133.8(5) . .
Si1 O12 Si6 133.8(5) . .
V6 O12 Si6 0.0(3) . .
Si1 O12 Cs5 106.6(3) . 3_545
V6 O12 Cs5 107.7(3) . 3_545
Si6 O12 Cs5 107.7(3) . 3_545
Si1 O12 Cs1 116.9(3) . 3
V6 O12 Cs1 95.4(3) . 3
Si6 O12 Cs1 95.4(3) . 3
Cs5 O12 Cs1 86.3(2) 3_545 3
Si1 O12 Cs9 86.8(11) . 3_545
V6 O12 Cs9 105.1(4) . 3_545
Si6 O12 Cs9 105.1(4) . 3_545
Cs5 O12 Cs9 34.4(11) 3_545 3_545
Cs1 O12 Cs9 120.5(11) 3 3_545
Si1 O12 Cs5 117.4(3) . 8_656
V6 O12 Cs5 89.9(3) . 8_656
Si6 O12 Cs5 89.9(3) . 8_656
Cs5 O12 Cs5 18.9(2) 3_545 8_656
Cs1 O12 Cs5 94.4(2) 3 8_656
Cs9 O12 Cs5 32.6(12) 3_545 8_656
Si1 O12 Cs3 82.9(3) . 3_545
V6 O12 Cs3 106.2(3) . 3_545
Si6 O12 Cs3 106.2(3) . 3_545
Cs5 O12 Cs3 38.6(2) 3_545 3_545
Cs1 O12 Cs3 124.4(3) 3 3_545
Cs9 O12 Cs3 4.5(12) 3_545 3_545
Cs5 O12 Cs3 37.1(2) 8_656 3_545
V2 O13 V1 146.5(3) . .
V2 O13 V5 97.3(3) . .
V1 O13 V5 96.6(3) . .
V2 O13 Cs1 100.9(2) . 3
V1 O13 Cs1 102.9(2) . 3
V5 O13 Cs1 109.3(2) . 3
V1 O14 Cs7 114.6(3) . 4_465
V1 O14 Cs8 140.1(4) . 3
Cs7 O14 Cs8 32.1(2) 4_465 3
V1 O14 Cs6 130.3(4) . 1_565
Cs7 O14 Cs6 113.9(3) 4_465 1_565
Cs8 O14 Cs6 89.0(3) 3 1_565
V1 O14 Cs8 155.7(4) . 4_465
Cs7 O14 Cs8 51.4(2) 4_465 4_465
Cs8 O14 Cs8 19.9(3) 3 4_465
Cs6 O14 Cs8 70.4(2) 1_565 4_465
V1 O14 Cs6 97.7(3) . 2_565
Cs7 O14 Cs6 43.7(2) 4_465 2_565
Cs8 O14 Cs6 69.7(3) 3 2_565
Cs6 O14 Cs6 110.0(2) 1_565 2_565
Cs8 O14 Cs6 83.7(2) 4_465 2_565
V1 O14 Cs4 99.4(3) . 1_565
Cs7 O14 Cs4 120.1(3) 4_465 1_565
Cs8 O14 Cs4 116.6(2) 3 1_565
Cs6 O14 Cs4 45.3(2) 1_565 1_565
Cs8 O14 Cs4 104.9(2) 4_465 1_565
Cs6 O14 Cs4 86.0(3) 2_565 1_565
V1 O14 Cs7 163.3(4) . 3
Cs7 O14 Cs7 78.2(3) 4_465 3
Cs8 O14 Cs7 48.5(2) 3 3
Cs6 O14 Cs7 41.8(2) 1_565 3
Cs8 O14 Cs7 29.0(2) 4_465 3
Cs6 O14 Cs7 99.0(2) 2_565 3
Cs4 O14 Cs7 81.6(2) 1_565 3
V1 O14 Cs4 87.7(3) . 5_565
Cs7 O14 Cs4 85.6(3) 4_465 5_565
Cs8 O14 Cs4 104.1(3) 3 5_565
Cs6 O14 Cs4 86.0(2) 1_565 5_565
Cs8 O14 Cs4 108.7(2) 4_465 5_565
Cs6 O14 Cs4 42.9(2) 2_565 5_565
Cs4 O14 Cs4 46.7(3) 1_565 5_565
Cs7 O14 Cs4 104.5(2) 3 5_565
V1 O14 Cs1 95.5(3) . 3
Cs7 O14 Cs1 122.7(3) 4_465 3
Cs8 O14 Cs1 95.1(2) 3 3
Cs6 O14 Cs1 66.2(2) 1_565 3
Cs8 O14 Cs1 81.1(2) 4_465 3
Cs6 O14 Cs1 164.6(3) 2_565 3
Cs4 O14 Cs1 99.6(2) 1_565 3
Cs7 O14 Cs1 68.0(2) 3 3
Cs4 O14 Cs1 146.0(3) 5_565 3
V5 O15 Cs5 164.2(4) . 6
V5 O15 Cs5 164.2(4) . .
Cs5 O15 Cs5 23.7(2) 6 .
V5 O15 Cs9 152.6(17) . .
Cs5 O15 Cs9 39.5(15) 6 .
Cs5 O15 Cs9 39.5(15) . .
V5 O15 Cs3 146.2(6) . .
Cs5 O15 Cs3 45.5(3) 6 .
Cs5 O15 Cs3 45.5(3) . .
Cs9 O15 Cs3 6.3(15) . .
V5 O15 Cs2 94.7(4) . .
Cs5 O15 Cs2 95.6(3) 6 .
Cs5 O15 Cs2 95.6(3) . .
Cs9 O15 Cs2 57.8(16) . .
Cs3 O15 Cs2 51.5(4) . .
V5 O15 Cs4 93.5(5) . 1_565
Cs5 O15 Cs4 76.3(3) 6 1_565
Cs5 O15 Cs4 76.3(3) . 1_565
Cs9 O15 Cs4 113.9(16) . 1_565
Cs3 O15 Cs4 120.2(4) . 1_565
Cs2 O15 Cs4 171.7(4) . 1_565
Si6 O16 V6 0.0(3) . .
Si6 O16 Cs2 177.0(11) . 7_576
V6 O16 Cs2 177.0(11) . 7_576
Si6 O16 Cs8 106.5(8) . 8_666
V6 O16 Cs8 106.5(8) . 8_666
Cs2 O16 Cs8 70.9(4) 7_576 8_666
Si6 O16 Cs8 106.5(8) . 3
V6 O16 Cs8 106.5(8) . 3
Cs2 O16 Cs8 70.9(4) 7_576 3
Cs8 O16 Cs8 55.8(4) 8_666 3
Si6 O16 Cs3 129.3(10) . 7_576
V6 O16 Cs3 129.3(10) . 7_576
Cs2 O16 Cs3 53.7(4) 7_576 7_576
Cs8 O16 Cs3 117.9(5) 8_666 7_576
Cs8 O16 Cs3 117.9(5) 3 7_576
Si6 O16 Cs7 125.5(6) . 7_576
V6 O16 Cs7 125.5(6) . 7_576
Cs2 O16 Cs7 52.8(2) 7_576 7_576
Cs8 O16 Cs7 29.5(2) 8_666 7_576
Cs8 O16 Cs7 75.6(4) 3 7_576
Cs3 O16 Cs7 89.9(4) 7_576 7_576
Si6 O16 Cs7 125.5(6) . 4_465
V6 O16 Cs7 125.5(6) . 4_465
Cs2 O16 Cs7 52.8(2) 7_576 4_465
Cs8 O16 Cs7 75.6(4) 8_666 4_465
Cs8 O16 Cs7 29.5(2) 3 4_465
Cs3 O16 Cs7 89.9(4) 7_576 4_465
Cs7 O16 Cs7 83.1(4) 7_576 4_465
Si6 O16 Cs9 127.3(10) . 7_576
V6 O16 Cs9 127.3(10) . 7_576
Cs2 O16 Cs9 55.7(5) 7_576 7_576
Cs8 O16 Cs9 119.5(6) 8_666 7_576
Cs8 O16 Cs9 119.5(6) 3 7_576
Cs3 O16 Cs9 2.0(5) 7_576 7_576
Cs7 O16 Cs9 91.3(5) 7_576 7_576
Cs7 O16 Cs9 91.3(5) 4_465 7_576
Si6 O16 Cs8 91.9(8) . 7_576
V6 O16 Cs8 91.9(8) . 7_576
Cs2 O16 Cs8 85.3(4) 7_576 7_576
Cs8 O16 Cs8 15.7(3) 8_666 7_576
Cs8 O16 Cs8 53.7(4) 3 7_576
Cs3 O16 Cs8 133.6(4) 7_576 7_576
Cs7 O16 Cs8 44.3(3) 7_576 7_576
Cs7 O16 Cs8 79.0(4) 4_465 7_576
Cs9 O16 Cs8 135.2(5) 7_576 7_576
Si6 O16 Cs8 91.9(8) . 4_465
V6 O16 Cs8 91.9(8) . 4_465
Cs2 O16 Cs8 85.3(4) 7_576 4_465
Cs8 O16 Cs8 53.7(4) 8_666 4_465
Cs8 O16 Cs8 15.7(3) 3 4_465
Cs3 O16 Cs8 133.6(4) 7_576 4_465
Cs7 O16 Cs8 79.0(4) 7_576 4_465
Cs7 O16 Cs8 44.3(3) 4_465 4_465
Cs9 O16 Cs8 135.2(5) 7_576 4_465
Cs8 O16 Cs8 46.6(3) 7_576 4_465
Cs4 OW2 OW2 51.5(25) . 6
Cs4 OW2 Cs6 148.9(29) . .
OW2 OW2 Cs6 157.5(8) 6 .
Cs4 OW2 Cs6 65.7(27) . 6
OW2 OW2 Cs6 15.0(7) 6 6
Cs6 OW2 Cs6 142.4(14) . 6
Cs4 OW2 Cs4 30.8(19) . 5
OW2 OW2 Cs4 82.1(6) 6 5
Cs6 OW2 Cs4 119.4(11) . 5
Cs6 OW2 Cs4 96.5(12) 6 5
Cs4 OW2 Cs5 143.1(30) . 1_545
OW2 OW2 Cs5 92.6(7) 6 1_545
Cs6 OW2 Cs5 68.0(10) . 1_545
Cs6 OW2 Cs5 79.5(6) 6 1_545
Cs4 OW2 Cs5 166.3(9) 5 1_545
Cs4 OW2 Cs5 123.3(30) . 6_545
OW2 OW2 Cs5 72.5(7) 6 6_545
Cs6 OW2 Cs5 87.7(12) . 6_545
Cs6 OW2 Cs5 59.6(5) 6 6_545
Cs4 OW2 Cs5 151.6(12) 5 6_545
Cs5 OW2 Cs5 20.1(2) 1_545 6_545
OW3 OW3 Cs2 61.3(17) 6 .
OW3 OW3 Cs7 143.0(6) 6 .
Cs2 OW3 Cs7 127.6(24) . .
OW3 OW3 Cs7 28.5(7) 6 6
Cs2 OW3 Cs7 76.1(21) . 6
Cs7 OW3 Cs7 114.5(11) . 6
OW3 OW3 Cs8 111.0(5) 6 2_665
Cs2 OW3 Cs8 126.4(24) . 2_665
Cs7 OW3 Cs8 32.3(5) . 2_665
Cs7 OW3 Cs8 82.6(7) 6 2_665
OW3 OW3 Cs8 57.6(6) 6 5_665
Cs2 OW3 Cs8 97.2(22) . 5_665
Cs7 OW3 Cs8 85.5(9) . 5_665
Cs7 OW3 Cs8 29.3(3) 6 5_665
Cs8 OW3 Cs8 53.3(5) 2_665 5_665
OW3 OW3 Cs3 84.1(5) 6 .
Cs2 OW3 Cs3 24.7(15) . .
Cs7 OW3 Cs3 104.0(10) . .
Cs7 OW3 Cs3 92.2(12) 6 .
Cs8 OW3 Cs3 111.7(9) 2_665 .
Cs8 OW3 Cs3 104.3(11) 5_665 .

loop_
_geom_bond_atom_site_label_1
_geom_bond_atom_site_label_2
_geom_bond_distance
_geom_bond_site_symmetry_2
Cs1 O13 3.140(6) 3_545
Cs1 O2 3.173(7) .
Cs1 O6 3.188(9) 3_545
Cs1 O3 3.290(6) .
Cs1 O12 3.293(7) 3_545
Cs1 O9 3.468(7) .
Cs1 O9 3.473(7) 3_545
Cs1 O7 3.524(7) .
Cs1 O14 3.561(7) 3_545
Cs1 Cs6 3.663(5) 3
Cs1 Si6 3.883(3) 3_545
Cs1 V6 3.883(3) 3_545
Cs2 OW3 0.75(5) 6
Cs2 OW3 0.75(5) .
Cs2 Cs3 2.86(2) .
Cs2 Cs7 2.873(6) 6
Cs2 Cs7 2.873(6) .
Cs2 O16 3.055(15) 7_675
Cs2 O11 3.077(10) .
Cs2 Cs9 3.15(7) .
Cs2 O2 3.227(8) 3
Cs2 O2 3.227(8) 8_665
Cs2 O15 3.419(12) .
Cs2 O9 3.428(9) 6
Cs3 Cs5 2.37(2) .
Cs3 Cs5 2.37(2) 6
Cs3 O2 2.985(10) 8_665
Cs3 O2 2.985(10) 3
Cs3 O15 3.15(2) .
Cs3 O16 3.27(3) 7_675
Cs3 OW3 3.53(5) 6
Cs3 OW3 3.53(5) .
Cs3 O10 3.557(10) 3
Cs3 O10 3.557(10) 7_675
Cs3 O4 3.783(9) 3
Cs4 OW2 0.74(3) 6
Cs4 OW2 0.74(3) .
Cs4 Cs6 2.500(9) .
Cs4 Cs6 2.500(9) 6
Cs4 Cs4 2.73(2) 5
Cs4 O1 3.058(9) 1_545
Cs4 O1 3.307(11) 5_565
Cs4 OW2 3.34(4) 5
Cs4 OW2 3.34(4) 2
Cs4 O14 3.355(8) 6_545
Cs4 O14 3.355(8) 1_545
Cs4 O8 3.444(7) .
Cs5 Cs5 1.226(11) 6
Cs5 Cs9 2.04(8) .
Cs5 O15 2.982(10) .
Cs5 O7 3.061(9) 1_565
Cs5 O12 3.167(8) 3
Cs5 Cs6 3.204(9) 1_565
Cs5 OW2 3.40(3) 1_565
Cs5 O9 3.440(10) 3
Cs5 OW2 3.57(3) 6_565
Cs5 O4 3.642(8) 3
Cs5 O12 3.667(9) 8_665
Cs6 OW2 1.84(4) .
Cs6 Cs7 2.353(11) 3_545
Cs6 OW2 2.71(4) 6
Cs6 O8 3.083(8) .
Cs6 O14 3.109(9) 1_545
Cs6 O9 3.115(9) 3_545
Cs6 Cs5 3.204(9) 1_545
Cs6 O14 3.288(9) 2_565
Cs6 O7 3.415(10) .
Cs6 O2 3.576(10) .
Cs6 Cs8 3.637(11) 4_455
Cs7 Cs8 1.674(9) 2_665
Cs7 OW3 2.35(4) .
Cs7 Cs6 2.353(11) 3
Cs7 Cs8 2.692(11) .
Cs7 OW3 2.96(3) 6
Cs7 O14 2.987(9) 4_565
Cs7 O2 3.064(9) 3
Cs7 O9 3.313(9) .
Cs7 O16 3.375(14) 7_675
Cs7 O14 3.434(8) 3_545
Cs8 Cs8 1.09(2) 2_665
Cs8 Cs7 1.674(9) 2_665
Cs8 Cs8 2.936(14) 6
Cs8 O14 3.066(10) 3_545
Cs8 OW3 3.09(4) 2_665
Cs8 Cs8 3.13(2) 5_665
Cs8 O16 3.14(2) 3_545
Cs8 O14 3.200(10) 4_565
Cs8 O6 3.24(2) 7_675
Cs8 OW3 3.42(3) 5_665
Cs8 O6 3.49(2) 3_545
Cs9 Cs5 2.04(8) 6
Cs9 O15 3.05(3) .
Cs9 O2 3.12(4) 8_665
Cs9 O2 3.12(4) 3
Cs9 O12 3.59(5) 3
Cs9 O12 3.59(5) 8_665
Cs9 O16 3.60(9) 7_675
Cs9 O10 3.61(2) 3
Cs9 O10 3.61(2) 7_675
Cs9 O4 3.722(14) 3
V1 O14 1.614(7) .
V1 O1 1.924(3) .
V1 O8 1.947(6) 2_565
V1 O13 1.948(6) .
V1 O5 2.008(6) 2_565
V1 V5 2.918(2) .
V1 V4 3.025(2) 2_565
V1 Cs4 3.812(5) 5_565
V1 Cs6 3.853(5) 2_565
V1 Cs7 3.944(5) 4_465
V1 Cs4 3.953(5) 1_565
V1 Cs1 4.048(2) 3
V2 O9 1.616(7) .
V2 O11 1.932(3) .
V2 O3 1.933(6) .
V2 O13 1.941(6) .
V2 O4 2.016(7) .
V2 V5 2.928(3) .
V2 V4 3.029(2) .
V2 Cs1 3.991(2) 3
V2 Cs5 4.319(5) 3_545
V3 O7 1.630(9) .
V3 O3 1.949(6) .
V3 O3 1.949(6) 6
V3 O8 1.953(7) 6
V3 O8 1.953(7) .
V3 V4 2.925(2) .
V3 V4 2.925(2) 6
V3 Cs6 3.950(6) 6
V3 Cs1 4.162(2) 6
V4 O2 1.616(7) .
V4 O3 1.908(6) .
V4 O8 1.922(7) .
V4 O5 1.983(6) .
V4 O4 1.997(6) .
V4 V1 3.025(2) 2_565
V4 Cs7 3.928(6) 3_545
V4 Cs3 3.939(4) 3_545
V5 O15 1.603(10) .
V5 O1 1.935(9) .
V5 O11 1.937(9) .
V5 O13 1.958(7) 6
V5 O13 1.958(7) .
V5 V1 2.918(2) 6
V5 V2 2.928(3) 6
V5 Cs4 3.932(4) 1_565
V5 Cs1 4.2135(13) 3
V6 O16 1.62(2) .
V6 O6 1.632(14) .
V6 O12 1.771(7) 6_556
V6 O12 1.771(7) .
V6 Cs1 3.883(3) 8_666
V6 Cs1 3.883(3) 3
V6 Cs8 3.916(9) 8_666
V6 Cs8 3.916(9) 3
V6 Cs5 4.071(5) 8_656
V6 Cs5 4.071(5) 3_545
V6 Cs8 4.096(9) 7_576
V6 Cs8 4.096(9) 4_465
Si6 O16 1.62(2) .
Si6 O6 1.632(14) .
Si6 O12 1.771(7) 6_556
Si6 O12 1.771(7) .
Si6 Cs1 3.883(3) 8_666
Si6 Cs1 3.883(3) 3
Si6 Cs8 3.916(9) 8_666
Si6 Cs8 3.916(9) 3
Si6 Cs5 4.071(5) 8_656
Si6 Cs5 4.071(5) 3_545
Si6 Cs8 4.096(9) 7_576
Si6 Cs8 4.096(9) 4_465
Si1 O12 1.603(7) .
Si1 O10 1.630(5) .
Si1 O5 1.631(7) 2_565
Si1 O4 1.632(7) .
Si1 Cs9 3.85(2) 3_545
Si1 Cs3 3.925(10) 3_545
Si1 Cs5 3.937(5) 3_545
Si1 Cs1 4.266(3) 3
O1 V1 1.924(3) 6
O1 Cs4 3.058(9) 1_565
O1 Cs4 3.307(11) 5_565
O2 Cs3 2.985(10) 3_545
O2 Cs7 3.064(9) 3_545
O2 Cs9 3.12(4) 3_545
O2 Cs2 3.227(8) 3_545
O4 Cs5 3.642(8) 3_545
O4 Cs9 3.722(13) 3_545
O4 Cs3 3.783(9) 3_545
O5 Si1 1.631(7) 2_565
O5 V1 2.008(6) 2_565
O6 Cs1 3.188(9) 8_666
O6 Cs1 3.188(9) 3
O6 Cs8 3.24(2) 7_576
O6 Cs8 3.24(2) 4_465
O6 Cs8 3.49(2) 3
O6 Cs8 3.49(2) 8_666
O7 Cs5 3.061(9) 6_545
O7 Cs5 3.061(9) 1_545
O7 Cs6 3.415(10) 6
O7 Cs1 3.524(7) 6
O8 V1 1.947(6) 2_565
O9 Cs6 3.115(9) 3
O9 Cs5 3.440(10) 3_545
O9 Cs1 3.473(7) 3
O10 Si1 1.630(5) 2_565
O10 Cs3 3.557(10) 3_545
O10 Cs3 3.557(10) 7_576
O10 Cs9 3.61(2) 3_545
O10 Cs9 3.61(2) 7_576
O11 V2 1.932(3) 6
O12 Cs5 3.167(8) 3_545
O12 Cs1 3.293(7) 3
O12 Cs9 3.59(5) 3_545
O12 Cs5 3.667(9) 8_656
O12 Cs3 3.79(2) 3_545
O13 Cs1 3.140(6) 3
O14 Cs7 2.987(8) 4_465
O14 Cs8 3.066(10) 3
O14 Cs6 3.109(9) 1_565
O14 Cs8 3.200(10) 4_465
O14 Cs6 3.288(9) 2_565
O14 Cs4 3.355(8) 1_565
O14 Cs7 3.434(8) 3
O14 Cs4 3.519(9) 5_565
O14 Cs1 3.561(7) 3
O15 Cs5 2.982(10) 6
O15 Cs4 3.492(13) 1_565
O16 Cs2 3.055(15) 7_576
O16 Cs8 3.14(2) 8_666
O16 Cs8 3.14(2) 3
O16 Cs3 3.27(3) 7_576
O16 Cs7 3.375(14) 7_576
O16 Cs7 3.375(14) 4_465
O16 Cs9 3.60(9) 7_576
O16 Cs8 3.71(2) 7_576
O16 Cs8 3.71(2) 4_465
OW2 OW2 0.92(8) 6
OW2 Cs6 2.71(4) 6
OW2 Cs4 3.34(4) 5
OW2 Cs5 3.40(3) 1_545
OW2 Cs5 3.57(3) 6_545
OW3 OW3 0.72(6) 6
OW3 Cs7 2.96(3) 6
OW3 Cs8 3.09(4) 2_665
OW3 Cs8 3.42(3) 5_665
